data_1552760
loop_
_publ_author_name
'Wang, Zhi'
'Sun, Yi-Ming'
'Qu, Qing-Ping'
'Liang, Yu-Xin'
'Wang, Xing-Po'
'Liu, Qing-Yun'
'Kurmoo, Mohamedally'
'Su, Hai-Feng'
'Tung, Chen-Ho'
'Sun, Di'

_publ_section_title
;
 Enclosing classical polyoxometallates in silver nanoclusters.
;
_journal_issue 22
_journal_name_full Nanoscale
_journal_page_first 10927
_journal_page_last 10931
_journal_paper_doi 10.1039/c9nr04045e
_journal_volume 11
_journal_year 2019
_chemical_formula_moiety 'C148 H194 Ag44 O84 S38 V10'
_chemical_formula_sum 'C148 H194 Ag44 O84 S38 V10'
_chemical_formula_weight 9790.98
_space_group_crystal_system triclinic
_space_group_IT_number 2
_space_group_name_Hall '-P 1'
_space_group_name_H-M_alt 'P -1'
_atom_sites_solution_hydrogens mixed
_audit_creation_date 2017-10-18
_audit_creation_method
;
Olex2 1.2
(compiled 2017.08.10 svn.r3458 for OlexSys, GUI svn.r5381)
;
_audit_update_record
;
2019-03-04 deposited with the CCDC.	2019-05-20 downloaded from the CCDC.
;
_cell_angle_alpha 60.809(7)
_cell_angle_beta 70.785(4)
_cell_angle_gamma 78.996(4)
_cell_formula_units_Z 1
_cell_length_a 19.9658(6)
_cell_length_b 20.2722(14)
_cell_length_c 20.4027(12)
_cell_measurement_reflns_used 11909
_cell_measurement_temperature 100.00(10)
_cell_measurement_theta_max 26.9170
_cell_measurement_theta_min 3.4550
_cell_volume 6803.0(8)
_computing_cell_refinement 'CrysAlisPro 1.171.39.30d (Rigaku OD, 2017)'
_computing_data_collection 'CrysAlisPro 1.171.39.30d (Rigaku OD, 2017)'
_computing_data_reduction 'CrysAlisPro 1.171.39.30d (Rigaku OD, 2017)'
_computing_molecular_graphics 'Olex2 (Dolomanov et al., 2009)'
_computing_publication_material 'Olex2 (Dolomanov et al., 2009)'
_computing_structure_refinement 'ShelXL (Sheldrick, 2015)'
_diffrn_ambient_environment N~2~
_diffrn_ambient_temperature 100.00(10)
_diffrn_detector 'CCD plate'
_diffrn_detector_type HyPix
_diffrn_measured_fraction_theta_full 0.993
_diffrn_measured_fraction_theta_max 0.993
_diffrn_measurement_details
;
List of Runs (angles in degrees, time in seconds):

  # Type    Start    End  Width  t~exp~   \w     \q     \k     \f   Frames
#--------------------------------------------------------------------------
  1  \w    -26.00  29.00   1.00  120.00    --   -4.32 -99.00 -30.00   55
  2  \w    -15.00  69.00   1.00  120.00    --   -4.32  29.00  53.00   84
  3  \w    -78.00   4.00   1.00  120.00    --   -4.32 -29.00-107.00   82
  4  \w     -5.00  78.00   1.00  120.00    --    5.49  37.00-180.00   83
  5  \w    -67.00  19.00   1.00  120.00    --    5.49 -57.00-150.00   86
;
_diffrn_measurement_device 'four-circle diffractometer'
_diffrn_measurement_device_type 'XtaLAB Synergy, Dualflex, HyPix'
_diffrn_measurement_method '\w scans'
_diffrn_orient_matrix_type 'CrysAlisPro convention (1999,Acta A55,543-557)'
_diffrn_orient_matrix_UB_11 -0.0126980000
_diffrn_orient_matrix_UB_12 -0.0191645000
_diffrn_orient_matrix_UB_13 0.0413340000
_diffrn_orient_matrix_UB_21 0.0066347000
_diffrn_orient_matrix_UB_22 -0.0352139000
_diffrn_orient_matrix_UB_23 -0.0009461000
_diffrn_orient_matrix_UB_31 0.0348132000
_diffrn_orient_matrix_UB_32 -0.0018240000
_diffrn_orient_matrix_UB_33 0.0028949000
_diffrn_radiation_monochromator mirror
_diffrn_radiation_probe x-ray
_diffrn_radiation_type MoK\a
_diffrn_radiation_wavelength 0.71073
_diffrn_reflns_av_R_equivalents 0.1071
_diffrn_reflns_av_unetI/netI 0.1061
_diffrn_reflns_Laue_measured_fraction_full 0.993
_diffrn_reflns_Laue_measured_fraction_max 0.993
_diffrn_reflns_limit_h_max 22
_diffrn_reflns_limit_h_min -24
_diffrn_reflns_limit_k_max 24
_diffrn_reflns_limit_k_min -24
_diffrn_reflns_limit_l_max 24
_diffrn_reflns_limit_l_min -24
_diffrn_reflns_number 76924
_diffrn_reflns_point_group_measured_fraction_full 0.993
_diffrn_reflns_point_group_measured_fraction_max 0.993
_diffrn_reflns_theta_full 25.242
_diffrn_reflns_theta_max 25.350
_diffrn_reflns_theta_min 3.370
_diffrn_source 'micro-focus sealed X-ray tube'
_diffrn_source_type 'PhotonJet (Mo) X-ray Source'
_exptl_absorpt_coefficient_mu 3.766
_exptl_absorpt_correction_T_max 1.00000
_exptl_absorpt_correction_T_min 0.85506
_exptl_absorpt_correction_type multi-scan
_exptl_absorpt_process_details
;
CrysAlisPro 1.171.39.30d (Rigaku Oxford Diffraction, 2017)
Empirical absorption correction using spherical harmonics,
 implemented in SCALE3 ABSPACK scaling algorithm.
;
_exptl_crystal_colour red
_exptl_crystal_colour_primary red
_exptl_crystal_density_diffrn 2.390
_exptl_crystal_description block
_exptl_crystal_F_000 4660
_exptl_crystal_size_max 0.08
_exptl_crystal_size_mid 0.07
_exptl_crystal_size_min 0.05
_refine_diff_density_max 4.277
_refine_diff_density_min -1.816
_refine_diff_density_rms 0.303
_refine_ls_extinction_method none
_refine_ls_goodness_of_fit_ref 1.024
_refine_ls_hydrogen_treatment constr
_refine_ls_matrix_type full
_refine_ls_number_parameters 1457
_refine_ls_number_reflns 24752
_refine_ls_number_restraints 359
_refine_ls_restrained_S_all 1.023
_refine_ls_R_factor_all 0.1256
_refine_ls_R_factor_gt 0.0858
_refine_ls_shift/su_max 0.001
_refine_ls_shift/su_mean 0.000
_refine_ls_structure_factor_coef Fsqd
_refine_ls_weighting_details 'w=1/[\s^2^(Fo^2^)+(0.1282P)^2^+52.3725P] where P=(Fo^2^+2Fc^2^)/3'
_refine_ls_weighting_scheme calc
_refine_ls_wR_factor_gt 0.2125
_refine_ls_wR_factor_ref 0.2387
_reflns_Friedel_coverage 0.000
_reflns_number_gt 16252
_reflns_number_total 24752
_reflns_threshold_expression 'I > 2\s(I)'
_cod_data_source_file c9nr04045e2.cif
_cod_data_source_block SD_Ag44a
_cod_database_code 1552760
_shelxl_version_number 2013-4
_chemical_oxdiff_formula CHSAg
_shelx_space_group_comment
;
The symmetry employed for this shelxl refinement is uniquely defined
by the following loop, which should always be used as a source of
symmetry information in preference to the above space-group names.
They are only intended as comments.
;
_shelx_estimated_absorpt_t_max 0.834
_shelx_estimated_absorpt_t_min 0.753
_reflns_odcompleteness_completeness 99.32
_reflns_odcompleteness_iscentric 1
_reflns_odcompleteness_theta 26.32
_olex2_refinement_description
;
1. Fixed Uiso
 At 1.2 times of:
  All C(H) groups, All C(H,H) groups, All C(H,H,H,H) groups
 At 1.5 times of:
  All C(H,H,H) groups, All O(H,H) groups
2. Restrained distances
 C4-C3
 1.55 with sigma of 0.01
 C32-C31
 1.55 with sigma of 0.01
 C6-C5A
 1.55 with sigma of 0.01
 C6-C5
 1.55 with sigma of 0.01
 C4-C3A
 1.55 with sigma of 0.01
3. Uiso/Uaniso restraints and constraints
C45 \\sim C46 \\sim C47 \\sim C48 \\sim C49 \\sim C50: within 1.7A with sigma
of 0.004 and sigma for terminal atoms of 0.08
C19 \\sim C20 \\sim C21 \\sim C22 \\sim C23 \\sim C24: within 1.7A with sigma
of 0.004 and sigma for terminal atoms of 0.08
C33 \\sim C34 \\sim C35 \\sim C36 \\sim C37 \\sim C38: within 1.7A with sigma
of 0.004 and sigma for terminal atoms of 0.08
C51 \\sim C52 \\sim C53 \\sim C54 \\sim C55 \\sim C56: within 1.7A with sigma
of 0.004 and sigma for terminal atoms of 0.08
C39 \\sim C40 \\sim C41 \\sim C42 \\sim C43 \\sim C44 \\sim O21 \\sim O22 \\sim
O23 \\sim S12: within 1.7A with sigma of 0.004 and sigma for terminal atoms of
0.008
C69 \\sim C70 \\sim C71 \\sim C72 \\sim C73 \\sim C74: within 1.7A with sigma
of 0.004 and sigma for terminal atoms of 0.08
C13 \\sim C14 \\sim C15 \\sim C16 \\sim C17 \\sim C18: within 1.7A with sigma
of 0.004 and sigma for terminal atoms of 0.08
C7 \\sim C8 \\sim S4: within 1.7A with sigma of 0.004 and sigma for terminal
atoms of 0.008
C25 \\sim C26 \\sim S8: within 1.7A with sigma of 0.004 and sigma for terminal
atoms of 0.008
O15 \\sim O16 \\sim O17 \\sim S17: within 1.7A with sigma of 0.004 and sigma
for terminal atoms of 0.008
C5 \\sim C5A \\sim C6 \\sim S3: within 1.7A with sigma of 0.004 and sigma for
terminal atoms of 0.008
C57 \\sim C58 \\sim C59 \\sim C60 \\sim C61 \\sim C62: within 1.7A with sigma
of 0.004 and sigma for terminal atoms of 0.08
C3 \\sim C3A \\sim C4: within 1.7A with sigma of 0.004 and sigma for terminal
atoms of 0.008
Uanis(C6) \\sim Ueq: with sigma of 0.007 and sigma for terminal atoms of 0.02
Uanis(O13) \\sim Ueq: with sigma of 0.008 and sigma for terminal atoms of 0.01
Uanis(O4) \\sim Ueq: with sigma of 0.008 and sigma for terminal atoms of 0.01
Uanis(O3) \\sim Ueq: with sigma of 0.008 and sigma for terminal atoms of 0.01
4. Others
 Sof(Ag1A)=1-FVAR(1)
 Sof(Ag1)=FVAR(1)
 Fixed Sof: C3(0.7) H3A(0.7) H3B(0.7) H3C(0.7) C3A(0.3) H3AA(0.3) H3AB(0.3)
 H3AC(0.3) H4BC(0.4) H4BD(0.4) H4AA(0.6) H4AB(0.6) C5(0.4) H5A(0.4) H5B(0.4)
 H5C(0.4) C5A(0.6) H5AA(0.6) H5AB(0.6) H5AC(0.6) H6BC(0.6) H6BD(0.6) H6AA(0.4)
 H6AB(0.4)
5.a Rotating group:
 O1W(H1WA,H1WB)
5.b Secondary CH2 refined with riding coordinates:
 C1(H1A,H1B), C4(H4BC,H4BD), C4(H4AA,H4AB), C6(H6BC,H6BD), C6(H6AA,H6AB),
 C7(H7A,H7B), C9(H9A,H9B), C11(H11A,H11B), C26(H26A,H26B), C28(H28A,H28B),
 C29(H29A,H29B), C32(H32A,H32B)
5.c Me refined with riding coordinates:
 C3A(H3AA,H3AB,H3AC)
5.d Aromatic/amide H refined with riding coordinates:
 C14(H14), C18(H18), C17(H17), C16(H16), C15(H15), C20(H20), C21(H21),
 C22(H22), C23(H23), C24(H24), C34(H34), C35(H35), C36(H36), C37(H37), C38(H38),
  C40(H40), C41(H41), C42(H42), C43(H43), C44(H44), C46(H46), C47(H47),
 C48(H48), C49(H49), C50(H50), C52(H52), C53(H53), C54(H54), C55(H55), C56(H56),
  C58(H58), C59(H59), C60(H60), C61(H61), C62(H62), C64(H64), C65(H65),
 C66(H66), C67(H67), C68(H68), C70(H70), C71(H71), C72(H72), C73(H73), C74(H74)
5.e Fitted hexagon refined as free rotating group:
 C14(C13,C18,C17,C16,C15)
5.f Idealised Me refined as rotating group:
 C2(H2A,H2B,H2C), C3(H3A,H3B,H3C), C5(H5A,H5B,H5C), C5A(H5AA,H5AB,H5AC),
 C8(H8A,H8B,H8C), C10(H10A,H10B,H10C), C12(H12A,H12B,H12C), C25(H25A,H25B,H25C),
  C27(H27A,H27B,H27C), C30(H30A,H30B,H30C), C31(H31A,H31B,H31C)
;
_olex2_submission_special_instructions 'No special instructions were received'
_oxdiff_exptl_absorpt_empirical_details
;
Empirical correction (ABSPACK) includes:
- Absorption correction using spherical harmonics
- Frame scaling
;
_oxdiff_exptl_absorpt_empirical_full_max 1.160
_oxdiff_exptl_absorpt_empirical_full_min 0.833

loop_
_space_group_symop_operation_xyz
'x, y, z'
'-x, -y, -z'

loop_
_atom_site_label
_atom_site_type_symbol
_atom_site_fract_x
_atom_site_fract_y
_atom_site_fract_z
_atom_site_U_iso_or_equiv
_atom_site_adp_type
_atom_site_occupancy
_atom_site_site_symmetry_order
_atom_site_calc_flag
_atom_site_refinement_flags_posn
_atom_site_refinement_flags_adp
_atom_site_refinement_flags_occupancy
_atom_site_disorder_assembly
_atom_site_disorder_group
Ag1 Ag 0.82038(11) 0.7399(4) 0.30274(18) 0.0542(15) Uani 0.704(19) 1 d . . P A 1
Ag1A Ag 0.8224(2) 0.6978(13) 0.3016(4) 0.060(4) Uani 0.296(19) 1 d . . P A 2
Ag2 Ag 0.69685(6) 0.80684(8) 0.41576(9) 0.0474(3) Uani 1 1 d . . . . .
Ag3 Ag 0.87626(6) 0.77458(9) 0.47163(9) 0.0519(4) Uani 1 1 d . . . . .
Ag4 Ag 0.68793(6) 0.61669(7) 0.34754(8) 0.0411(3) Uani 1 1 d . . . . .
Ag5 Ag 0.60594(5) 0.67295(7) 0.46565(7) 0.0359(3) Uani 1 1 d . . . . .
Ag6 Ag 0.65453(6) 0.68602(7) 0.58235(8) 0.0432(3) Uani 1 1 d . . . . .
Ag7 Ag 0.77266(6) 0.66019(8) 0.64472(8) 0.0421(3) Uani 1 1 d . . . . .
Ag8 Ag 0.68976(6) 0.52530(8) 0.69172(8) 0.0428(3) Uani 1 1 d . . . . .
Ag9 Ag 1.02394(7) 0.58958(8) 0.73133(11) 0.0662(5) Uani 1 1 d . . . . .
Ag10 Ag 0.84754(5) 0.53564(7) 0.81619(7) 0.0386(3) Uani 1 1 d . . . . .
Ag11 Ag 0.72723(6) 0.40830(8) 0.84505(8) 0.0479(3) Uani 1 1 d . . . . .
Ag12 Ag 0.75925(9) 0.23157(10) 0.78393(10) 0.0670(4) Uani 1 1 d . . . . .
Ag13 Ag 0.64768(5) 0.34403(7) 0.68424(8) 0.0436(3) Uani 1 1 d . . . . .
Ag14 Ag 0.64714(9) 0.50771(9) 0.52244(9) 0.0626(4) Uani 1 1 d . . . . .
Ag15 Ag 0.74204(5) 0.37002(7) 0.52688(7) 0.0376(3) Uani 1 1 d . . . . .
Ag16 Ag 0.81390(7) 0.45966(11) 0.32913(10) 0.0698(5) Uani 1 1 d . . . . .
Ag17 Ag 0.87842(5) 0.26665(7) 0.60589(9) 0.0445(3) Uani 1 1 d . . . . .
Ag18 Ag 1.00848(8) 0.29269(8) 0.44820(8) 0.0507(3) Uani 1 1 d . . . . .
Ag19 Ag 1.04184(6) 0.18350(7) 0.69769(8) 0.0413(3) Uani 1 1 d . . . . .
Ag20 Ag 0.92460(5) 0.27285(7) 0.77047(8) 0.0412(3) Uani 1 1 d . . . . .
Ag21 Ag 1.03095(6) 0.38482(7) 0.74885(7) 0.0389(3) Uani 1 1 d . . . . .
Ag22 Ag 0.87843(6) 0.39160(8) 0.81602(9) 0.0484(3) Uani 1 1 d . . . . .
C1 C 0.5197(7) 0.5570(12) 0.6603(11) 0.055(5) Uani 1 1 d . . . . .
H1A H 0.4892 0.5894 0.6256 0.066 Uiso 1 1 calc R . . . .
H1B H 0.5080 0.5037 0.6815 0.066 Uiso 1 1 calc R . . . .
C2 C 0.5040(11) 0.5756(13) 0.7249(13) 0.076(7) Uani 1 1 d . . . . .
H2A H 0.5052 0.6305 0.7041 0.114 Uiso 1 1 calc GR . . . .
H2B H 0.5396 0.5505 0.7540 0.114 Uiso 1 1 calc GR . . . .
H2C H 0.4568 0.5583 0.7598 0.114 Uiso 1 1 calc GR . . . .
C3 C 0.6794(15) 0.796(2) 0.1861(16) 0.076(6) Uani 0.7 1 d D U P B 1
H3A H 0.7290 0.8088 0.1568 0.114 Uiso 0.7 1 calc GR . P B 1
H3B H 0.6487 0.8264 0.1518 0.114 Uiso 0.7 1 calc GR . P B 1
H3C H 0.6737 0.7424 0.2052 0.114 Uiso 0.7 1 calc GR . P B 1
C3A C 0.655(3) 0.8965(19) 0.242(4) 0.072(8) Uani 0.3 1 d D U P B 2
H3AA H 0.6458 0.9309 0.1916 0.108 Uiso 0.3 1 calc R . P B 2
H3AB H 0.7005 0.9082 0.2422 0.108 Uiso 0.3 1 calc R . P B 2
H3AC H 0.6170 0.9026 0.2838 0.108 Uiso 0.3 1 calc R . P B 2
C4 C 0.6587(9) 0.8138(13) 0.2560(12) 0.067(5) Uani 1 1 d D U . . .
H4BC H 0.6889 0.8114 0.2077 0.081 Uiso 0.4 1 calc R . P B 2
H4BD H 0.6104 0.8000 0.2649 0.081 Uiso 0.4 1 calc R . P B 2
H4AA H 0.6063 0.8172 0.2746 0.081 Uiso 0.6 1 calc R . P B 1
H4AB H 0.6768 0.8637 0.2381 0.081 Uiso 0.6 1 calc R . P B 1
C5 C 0.657(2) 0.456(3) 0.3149(14) 0.058(6) Uani 0.4 1 d D U P C 1
H5A H 0.6973 0.4900 0.2854 0.088 Uiso 0.4 1 calc GR . P C 1
H5B H 0.6175 0.4792 0.2921 0.088 Uiso 0.4 1 calc GR . P C 1
H5C H 0.6721 0.4079 0.3126 0.088 Uiso 0.4 1 calc GR . P C 1
C5A C 0.6393(15) 0.3543(11) 0.4370(17) 0.056(5) Uani 0.6 1 d D U P C 2
H5AA H 0.6849 0.3383 0.4104 0.085 Uiso 0.6 1 calc GR . P C 2
H5AB H 0.6005 0.3367 0.4307 0.085 Uiso 0.6 1 calc GR . P C 2
H5AC H 0.6358 0.3325 0.4927 0.085 Uiso 0.6 1 calc GR . P C 2
C6 C 0.6345(9) 0.4410(10) 0.4012(10) 0.056(4) Uani 1 1 d D U . . .
H6BC H 0.5868 0.4574 0.4247 0.067 Uiso 0.6 1 calc R . P C 2
H6BD H 0.6410 0.4631 0.3444 0.067 Uiso 0.6 1 calc R . P C 2
H6AA H 0.6289 0.3862 0.4364 0.067 Uiso 0.4 1 calc R . P C 1
H6AB H 0.5883 0.4674 0.4123 0.067 Uiso 0.4 1 calc R . P C 1
C7 C 0.7172(12) 0.1803(12) 0.6537(16) 0.078(6) Uani 1 1 d . U . . .
H7A H 0.6652 0.1769 0.6771 0.094 Uiso 1 1 calc R . . . .
H7B H 0.7271 0.1899 0.5990 0.094 Uiso 1 1 calc R . . . .
C8 C 0.7492(14) 0.1116(13) 0.6942(18) 0.097(6) Uani 1 1 d . U . . .
H8A H 0.7357 0.0726 0.6862 0.145 Uiso 1 1 calc GR . . . .
H8B H 0.7338 0.0977 0.7500 0.145 Uiso 1 1 calc GR . . . .
H8C H 0.8009 0.1158 0.6750 0.145 Uiso 1 1 calc GR . . . .
C9 C 0.7929(8) 0.2255(11) 0.9457(10) 0.048(4) Uani 1 1 d . . . . .
H9A H 0.8130 0.1760 0.9483 0.058 Uiso 1 1 calc R . . . .
H9B H 0.8214 0.2419 0.9663 0.058 Uiso 1 1 calc R . . . .
C10 C 0.7171(11) 0.2158(19) 0.9970(14) 0.099(10) Uani 1 1 d . . . . .
H10A H 0.6868 0.2088 0.9719 0.148 Uiso 1 1 calc GR . . . .
H10B H 0.7005 0.2610 1.0046 0.148 Uiso 1 1 calc GR . . . .
H10C H 0.7151 0.1715 1.0478 0.148 Uiso 1 1 calc GR . . . .
C11 C 1.0550(9) 0.1888(11) 0.8629(11) 0.053(4) Uani 1 1 d . . . . .
H11A H 1.0513 0.1371 0.8711 0.064 Uiso 1 1 calc R . . . .
H11B H 1.1015 0.1909 0.8693 0.064 Uiso 1 1 calc R . . . .
C12 C 0.9976(11) 0.2015(15) 0.9252(13) 0.080(7) Uani 1 1 d . . . . .
H12A H 0.9515 0.2068 0.9153 0.121 Uiso 1 1 calc GR . . . .
H12B H 1.0063 0.2476 0.9248 0.121 Uiso 1 1 calc GR . . . .
H12C H 0.9973 0.1583 0.9763 0.121 Uiso 1 1 calc GR . . . .
C14 C 0.8247(18) -0.023(2) 0.9484(19) 0.186(8) Uiso 1 1 d . U . . .
H14 H 0.8160 -0.0316 0.9099 0.223 Uiso 1 1 calc R . . . .
C13 C 0.8707(17) 0.0319(18) 0.9262(15) 0.179(8) Uiso 1 1 d G U . . .
C18 C 0.8835(15) 0.0438(15) 0.983(2) 0.180(8) Uiso 1 1 d G U . . .
H18 H 0.9149 0.0816 0.9673 0.217 Uiso 1 1 calc R . . . .
C17 C 0.8503(18) 0.000(2) 1.0611(19) 0.182(8) Uiso 1 1 d G U . . .
H17 H 0.8590 0.0084 1.0996 0.218 Uiso 1 1 calc R . . . .
C16 C 0.8043(16) -0.0551(17) 1.0833(15) 0.186(8) Uiso 1 1 d G U . . .
H16 H 0.7816 -0.0848 1.1370 0.224 Uiso 1 1 calc R . . . .
C15 C 0.7915(15) -0.0670(16) 1.027(2) 0.188(8) Uiso 1 1 d G U . . .
H15 H 0.7600 -0.1048 1.0422 0.226 Uiso 1 1 calc R . . . .
C19 C 0.7413(16) 0.3820(17) 1.0942(16) 0.095(4) Uani 1 1 d . U . . .
C20 C 0.6852(16) 0.3329(17) 1.1457(16) 0.099(4) Uani 1 1 d . U . . .
H20 H 0.6572 0.3166 1.1270 0.119 Uiso 1 1 calc R . . . .
C21 C 0.6729(17) 0.3100(17) 1.2225(16) 0.102(4) Uani 1 1 d . U . . .
H21 H 0.6312 0.2829 1.2574 0.122 Uiso 1 1 calc R . . . .
C22 C 0.7175(17) 0.3238(17) 1.2526(17) 0.101(4) Uani 1 1 d . U . . .
H22 H 0.7066 0.3056 1.3075 0.121 Uiso 1 1 calc R . . . .
C23 C 0.7734(17) 0.3609(17) 1.2079(16) 0.098(4) Uani 1 1 d . U . . .
H23 H 0.8039 0.3689 1.2304 0.118 Uiso 1 1 calc R . . . .
C24 C 0.7919(16) 0.3913(16) 1.1234(15) 0.094(4) Uani 1 1 d . U . . .
H24 H 0.8352 0.4157 1.0902 0.113 Uiso 1 1 calc R . . . .
C25 C 0.9846(13) 0.4722(17) 0.9367(16) 0.093(6) Uani 1 1 d . U . . .
H25A H 1.0160 0.5123 0.8939 0.140 Uiso 1 1 calc GR . . . .
H25B H 1.0034 0.4474 0.9823 0.140 Uiso 1 1 calc GR . . . .
H25C H 0.9371 0.4941 0.9504 0.140 Uiso 1 1 calc GR . . . .
C26 C 0.9804(11) 0.4152(15) 0.9116(14) 0.078(6) Uani 1 1 d . U . . .
H26A H 0.9402 0.3819 0.9487 0.094 Uiso 1 1 calc R . . . .
H26B H 1.0246 0.3833 0.9115 0.094 Uiso 1 1 calc R . . . .
C27 C 0.6837(15) 0.6520(18) 0.832(2) 0.111(10) Uani 1 1 d . . . . .
H27A H 0.6851 0.6953 0.7808 0.167 Uiso 1 1 calc GR . . . .
H27B H 0.7306 0.6433 0.8412 0.167 Uiso 1 1 calc GR . . . .
H27C H 0.6485 0.6627 0.8728 0.167 Uiso 1 1 calc GR . . . .
C28 C 0.6640(8) 0.5837(12) 0.8345(12) 0.056(5) Uani 1 1 d . . . . .
H28A H 0.6217 0.5959 0.8150 0.067 Uiso 1 1 calc R . . . .
H28B H 0.6517 0.5434 0.8892 0.067 Uiso 1 1 calc R . . . .
C29 C 0.9882(8) 0.1083(9) 0.6012(10) 0.037(4) Uani 1 1 d . . . . .
H29A H 1.0131 0.0699 0.6397 0.045 Uiso 1 1 calc R . . . .
H29B H 0.9374 0.0962 0.6221 0.045 Uiso 1 1 calc R . . . .
C30 C 1.0177(10) 0.1038(9) 0.5269(11) 0.051(4) Uani 1 1 d . . . . .
H30A H 0.9946 0.1430 0.4880 0.076 Uiso 1 1 calc GR . . . .
H30B H 1.0092 0.0539 0.5352 0.076 Uiso 1 1 calc GR . . . .
H30C H 1.0689 0.1116 0.5082 0.076 Uiso 1 1 calc GR . . . .
C31 C 0.7633(15) 0.8954(17) 0.558(2) 0.144(15) Uani 1 1 d D . . . .
H31A H 0.8067 0.8990 0.5167 0.215 Uiso 1 1 calc GR . . . .
H31B H 0.7743 0.8692 0.6089 0.215 Uiso 1 1 calc GR . . . .
H31C H 0.7437 0.9463 0.5495 0.215 Uiso 1 1 calc GR . . . .
C32 C 0.7086(15) 0.8510(14) 0.5590(18) 0.109(10) Uani 1 1 d D . . . .
H32A H 0.6797 0.8870 0.5238 0.130 Uiso 1 1 calc R . . . .
H32B H 0.6762 0.8273 0.6124 0.130 Uiso 1 1 calc R . . . .
C33 C 0.4471(9) 0.8552(11) 0.5488(13) 0.060(3) Uani 1 1 d . U . . .
C34 C 0.4483(9) 0.9124(12) 0.5633(14) 0.066(3) Uani 1 1 d . U . . .
H34 H 0.4915 0.9241 0.5648 0.079 Uiso 1 1 calc R . . . .
C35 C 0.3886(9) 0.9535(12) 0.5760(14) 0.069(3) Uani 1 1 d . U . . .
H35 H 0.3906 0.9965 0.5822 0.082 Uiso 1 1 calc R . . . .
C36 C 0.3257(9) 0.9340(12) 0.5799(14) 0.069(3) Uani 1 1 d . U . . .
H36 H 0.2828 0.9597 0.5944 0.083 Uiso 1 1 calc R . . . .
C37 C 0.3245(9) 0.8768(12) 0.5628(14) 0.070(3) Uani 1 1 d . U . . .
H37 H 0.2809 0.8654 0.5619 0.084 Uiso 1 1 calc R . . . .
C38 C 0.3838(9) 0.8365(12) 0.5470(13) 0.063(3) Uani 1 1 d . U . . .
H38 H 0.3829 0.7969 0.5352 0.076 Uiso 1 1 calc R . . . .
C39 C 0.8320(18) 1.0333(15) 0.2341(14) 0.102(5) Uani 1 1 d . U . . .
C40 C 0.8991(18) 1.0576(15) 0.1941(14) 0.104(5) Uani 1 1 d . U . . .
H40 H 0.9374 1.0220 0.2055 0.125 Uiso 1 1 calc R . . . .
C41 C 0.9144(18) 1.1275(15) 0.1408(14) 0.109(5) Uani 1 1 d . U . . .
H41 H 0.9624 1.1419 0.1159 0.131 Uiso 1 1 calc R . . . .
C42 C 0.8607(18) 1.1783(16) 0.1220(15) 0.113(5) Uani 1 1 d . U . . .
H42 H 0.8710 1.2279 0.0806 0.135 Uiso 1 1 calc R . . . .
C43 C 0.7951(18) 1.1602(16) 0.1599(15) 0.111(5) Uani 1 1 d . U . . .
H43 H 0.7588 1.1984 0.1478 0.133 Uiso 1 1 calc R . . . .
C44 C 0.7752(18) 1.0853(15) 0.2191(14) 0.107(5) Uani 1 1 d . U . . .
H44 H 0.7271 1.0719 0.2460 0.129 Uiso 1 1 calc R . . . .
C45 C 0.8291(17) 0.6587(19) 0.0806(17) 0.104(4) Uani 1 1 d . U . . .
C46 C 0.8269(16) 0.6105(19) 0.0485(17) 0.106(4) Uani 1 1 d . U . . .
H46 H 0.8183 0.5582 0.0806 0.127 Uiso 1 1 calc R . . . .
C47 C 0.8376(17) 0.6426(19) -0.0287(17) 0.110(5) Uani 1 1 d . U . . .
H47 H 0.8340 0.6150 -0.0539 0.132 Uiso 1 1 calc R . . . .
C48 C 0.8547(17) 0.720(2) -0.0712(19) 0.116(5) Uani 1 1 d . U . . .
H48 H 0.8694 0.7401 -0.1265 0.139 Uiso 1 1 calc R . . . .
C49 C 0.8528(17) 0.772(2) -0.0427(18) 0.116(5) Uani 1 1 d . U . . .
H49 H 0.8604 0.8245 -0.0758 0.140 Uiso 1 1 calc R . . . .
C50 C 0.8386(17) 0.7390(19) 0.0387(17) 0.110(5) Uani 1 1 d . U . . .
H50 H 0.8355 0.7680 0.0648 0.132 Uiso 1 1 calc R . . . .
C51 C 0.4855(8) 0.7357(11) 0.3269(11) 0.049(3) Uani 1 1 d . U . . .
C52 C 0.4859(9) 0.7704(11) 0.2487(11) 0.056(3) Uani 1 1 d . U . . .
H52 H 0.4953 0.7420 0.2207 0.068 Uiso 1 1 calc R . . . .
C53 C 0.4720(9) 0.8480(12) 0.2131(13) 0.064(3) Uani 1 1 d . U . . .
H53 H 0.4697 0.8724 0.1606 0.076 Uiso 1 1 calc R . . . .
C54 C 0.4614(9) 0.8911(13) 0.2524(12) 0.063(3) Uani 1 1 d . U . . .
H54 H 0.4545 0.9444 0.2262 0.075 Uiso 1 1 calc R . . . .
C55 C 0.4610(8) 0.8561(11) 0.3272(12) 0.055(3) Uani 1 1 d . U . . .
H55 H 0.4534 0.8849 0.3546 0.066 Uiso 1 1 calc R . . . .
C56 C 0.4715(8) 0.7791(10) 0.3654(11) 0.048(3) Uani 1 1 d . U . . .
H56 H 0.4690 0.7552 0.4194 0.058 Uiso 1 1 calc R . . . .
C57 C 0.8572(9) 0.1944(12) 0.4082(14) 0.062(3) Uani 1 1 d . U . . .
C58 C 0.8610(9) 0.1949(12) 0.3396(14) 0.064(3) Uani 1 1 d . U . . .
H58 H 0.8593 0.2414 0.2943 0.076 Uiso 1 1 calc R . . . .
C59 C 0.8672(9) 0.1275(12) 0.3370(15) 0.069(3) Uani 1 1 d . U . . .
H59 H 0.8725 0.1274 0.2890 0.083 Uiso 1 1 calc R . . . .
C60 C 0.8659(10) 0.0599(13) 0.4038(15) 0.074(3) Uani 1 1 d . U . . .
H60 H 0.8694 0.0133 0.4021 0.088 Uiso 1 1 calc R . . . .
C61 C 0.8595(10) 0.0603(14) 0.4721(16) 0.077(3) Uani 1 1 d . U . . .
H61 H 0.8592 0.0136 0.5177 0.092 Uiso 1 1 calc R . . . .
C62 C 0.8534(9) 0.1283(13) 0.4764(15) 0.071(3) Uani 1 1 d . U . . .
H62 H 0.8470 0.1287 0.5245 0.085 Uiso 1 1 calc R . . . .
C63 C 1.1217(10) 0.1924(9) 0.2877(11) 0.047(4) Uani 1 1 d . . . . .
C64 C 1.1856(10) 0.1594(13) 0.2695(14) 0.071(6) Uani 1 1 d . . . . .
H64 H 1.2270 0.1814 0.2625 0.085 Uiso 1 1 calc R . . . .
C65 C 1.1926(13) 0.0987(14) 0.2614(16) 0.087(8) Uani 1 1 d . . . . .
H65 H 1.2388 0.0771 0.2497 0.105 Uiso 1 1 calc R . . . .
C66 C 1.1360(17) 0.0651(11) 0.2690(14) 0.083(8) Uani 1 1 d . . . . .
H66 H 1.1430 0.0227 0.2592 0.099 Uiso 1 1 calc R . . . .
C67 C 1.0632(10) 0.1572(13) 0.2988(13) 0.071(6) Uani 1 1 d . . . . .
H67 H 1.0169 0.1778 0.3124 0.085 Uiso 1 1 calc R . . . .
C68 C 1.0717(15) 0.0915(12) 0.2899(17) 0.090(8) Uani 1 1 d . . . . .
H68 H 1.0315 0.0665 0.2989 0.108 Uiso 1 1 calc R . . . .
C69 C 0.4859(10) 0.3886(16) 0.8732(13) 0.078(4) Uani 1 1 d . U . . .
C70 C 0.4383(10) 0.3842(15) 0.8409(13) 0.077(4) Uani 1 1 d . U . . .
H70 H 0.4511 0.3625 0.8063 0.092 Uiso 1 1 calc R . . . .
C71 C 0.3681(11) 0.4139(16) 0.8616(14) 0.084(4) Uani 1 1 d . U . . .
H71 H 0.3330 0.4081 0.8428 0.101 Uiso 1 1 calc R . . . .
C72 C 0.3484(12) 0.4508(17) 0.9077(15) 0.090(4) Uani 1 1 d . U . . .
H72 H 0.3026 0.4739 0.9170 0.108 Uiso 1 1 calc R . . . .
C73 C 0.4007(11) 0.4518(17) 0.9401(15) 0.089(4) Uani 1 1 d . U . . .
H73 H 0.3877 0.4733 0.9750 0.107 Uiso 1 1 calc R . . . .
C74 C 0.4693(10) 0.4235(16) 0.9244(14) 0.084(4) Uani 1 1 d . U . . .
H74 H 0.5036 0.4267 0.9457 0.100 Uiso 1 1 calc R . . . .
O1 O 0.9364(5) 0.5814(6) 0.6600(6) 0.035(2) Uani 1 1 d . . . . .
O1W O 0.6626(10) 0.1527(14) 0.8756(16) 0.140(8) Uani 1 1 d . . . . .
H1WA H 0.6571 0.1466 0.9233 0.210 Uiso 1 1 d GR . . . .
H1WB H 0.6702 0.1052 0.8824 0.210 Uiso 1 1 d GR . . . .
O2 O 0.8685(4) 0.6209(5) 0.5540(6) 0.032(2) Uani 1 1 d . . . . .
O3 O 0.7911(5) 0.6727(6) 0.4499(6) 0.040(2) Uani 1 1 d . U . . .
O4 O 0.8562(4) 0.5589(6) 0.4178(6) 0.032(2) Uani 1 1 d . U . . .
O5 O 0.9075(5) 0.4445(6) 0.3824(6) 0.037(2) Uani 1 1 d . . . . .
O6 O 0.9879(4) 0.4026(5) 0.4838(6) 0.028(2) Uani 1 1 d . . . . .
O7 O 1.0618(5) 0.3491(5) 0.5896(6) 0.032(2) Uani 1 1 d . . . . .
O8 O 1.0026(4) 0.4667(5) 0.6207(6) 0.027(2) Uani 1 1 d . . . . .
O9 O 0.8609(4) 0.4780(6) 0.6676(6) 0.032(2) Uani 1 1 d . . . . .
O10 O 0.7845(4) 0.5280(6) 0.5651(7) 0.040(3) Uani 1 1 d . . . . .
O11 O 0.7674(5) 0.3891(6) 0.6830(7) 0.042(3) Uani 1 1 d . . . . .
O12 O 0.9180(4) 0.3661(5) 0.6352(6) 0.028(2) Uani 1 1 d . . . . .
O13 O 0.8457(4) 0.4150(5) 0.5338(6) 0.028(2) Uani 1 1 d . U . . .
O14 O 1.0710(4) 0.4905(5) 0.4785(5) 0.027(2) Uani 1 1 d . . . . .
O15 O 0.9778(8) 0.0765(9) 0.8080(10) 0.088(3) Uani 1 1 d . U . . .
O16 O 0.8749(10) 0.0389(10) 0.7977(11) 0.097(4) Uani 1 1 d . U . . .
O17 O 0.8711(7) 0.1541(8) 0.7994(9) 0.067(2) Uani 1 1 d . U . . .
O18 O 0.7849(7) 0.4890(8) 0.9575(8) 0.065(4) Uani 1 1 d . . . . .
O19 O 0.6976(6) 0.4093(9) 0.9755(8) 0.070(4) Uani 1 1 d . . . . .
O20 O 0.8169(6) 0.3609(8) 0.9768(7) 0.057(3) Uani 1 1 d . . . . .
O21 O 0.8540(7) 0.9248(8) 0.3640(9) 0.075(3) Uani 1 1 d . U . . .
O22 O 0.7402(6) 0.9315(7) 0.3391(9) 0.064(2) Uani 1 1 d . U . . .
O23 O 0.8491(7) 0.8950(8) 0.2691(9) 0.074(3) Uani 1 1 d . U . . .
O24 O 0.5553(6) 0.7737(7) 0.5968(8) 0.056(3) Uani 1 1 d . . . . .
O25 O 0.5078(5) 0.7413(7) 0.5229(8) 0.052(3) Uani 1 1 d . . . . .
O26 O 0.5745(6) 0.8554(7) 0.4590(9) 0.061(4) Uani 1 1 d . . . . .
O27 O 0.5139(5) 0.6206(7) 0.4482(7) 0.043(3) Uani 1 1 d . . . . .
O28 O 0.5704(5) 0.6244(7) 0.3222(7) 0.049(3) Uani 1 1 d . . . . .
O29 O 0.4455(5) 0.5990(7) 0.3839(8) 0.056(3) Uani 1 1 d . . . . .
O30 O 0.7391(5) 0.6212(9) 0.2186(7) 0.062(4) Uani 1 1 d . . . . .
O31 O 0.8577(7) 0.6518(11) 0.1969(9) 0.086(5) Uani 1 1 d . . . . .
O32 O 0.8473(9) 0.5343(10) 0.2019(11) 0.097(5) Uani 1 1 d . . . . .
O33 O 0.8594(8) 0.3395(8) 0.3371(8) 0.070(4) Uani 1 1 d . . . . .
O34 O 0.7654(8) 0.2835(11) 0.4556(12) 0.104(6) Uani 1 1 d . . . . .
O35 O 0.8775(12) 0.2699(10) 0.4695(9) 0.105(7) Uani 1 1 d . . . . .
O36 O 1.0275(6) 0.2827(9) 0.3324(10) 0.072(4) Uani 1 1 d . . . . .
O37 O 1.1294(6) 0.3347(7) 0.2211(7) 0.046(3) Uani 1 1 d . . . . .
O38 O 1.1400(6) 0.2654(6) 0.3533(8) 0.054(3) Uani 1 1 d . . . . .
O39 O 0.6107(7) 0.3618(12) 0.8934(9) 0.094(6) Uani 1 1 d . . . . .
O40 O 0.5697(10) 0.2807(10) 0.8597(10) 0.102(6) Uani 1 1 d . . . . .
O41 O 0.6022(6) 0.4042(7) 0.7627(7) 0.057(3) Uani 1 1 d . . . . .
S1 S 0.74771(18) 0.7763(2) 0.5283(3) 0.0404(9) Uani 1 1 d . . . . .
S2 S 0.69293(18) 0.7432(2) 0.3375(2) 0.0394(9) Uani 1 1 d . . . . .
S3 S 0.70194(19) 0.4755(2) 0.4184(3) 0.0405(9) Uani 1 1 d . U . . .
S4 S 0.74666(18) 0.2606(2) 0.6535(3) 0.0376(9) Uani 1 1 d . U . . .
S5 S 0.61264(16) 0.5699(2) 0.6031(2) 0.0345(8) Uani 1 1 d . . . . .
S6 S 0.73778(18) 0.5490(3) 0.7743(3) 0.0426(10) Uani 1 1 d . . . . .
S7 S 0.80050(18) 0.2938(2) 0.8441(2) 0.0401(9) Uani 1 1 d . . . . .
S8 S 0.96766(18) 0.4646(2) 0.8127(3) 0.0405(9) Uani 1 1 d . U . . .
S9 S 1.05418(17) 0.2547(2) 0.7637(2) 0.0346(8) Uani 1 1 d . . . . .
S10 S 0.99710(16) 0.2025(2) 0.5899(2) 0.0315(8) Uani 1 1 d . . . . .
S11 S 0.52706(19) 0.8026(3) 0.5298(3) 0.0461(10) Uani 1 1 d . . . . .
S12 S 0.8175(3) 0.9383(3) 0.3051(4) 0.0665(13) Uani 1 1 d . U . . .
S13 S 0.50566(17) 0.6375(2) 0.3741(2) 0.0383(9) Uani 1 1 d . . . . .
S14 S 0.8158(2) 0.6174(4) 0.1821(3) 0.0737(18) Uani 1 1 d . . . . .
S15 S 0.8472(3) 0.2787(3) 0.4142(4) 0.0721(16) Uani 1 1 d . . . . .
S16 S 1.1061(3) 0.2748(3) 0.2981(3) 0.0624(13) Uani 1 1 d . . . . .
S17 S 0.9009(3) 0.0778(3) 0.8244(3) 0.0620(12) Uani 1 1 d . U . . .
S18 S 0.7622(2) 0.4133(3) 0.9916(3) 0.0527(11) Uani 1 1 d . . . . .
S19 S 0.5746(2) 0.3558(3) 0.8446(3) 0.0487(11) Uani 1 1 d . . . . .
V1 V 0.90996(10) 0.47214(14) 0.44358(15) 0.0289(5) Uani 1 1 d . . . . .
V2 V 0.84306(11) 0.60147(15) 0.48384(16) 0.0333(6) Uani 1 1 d . . . . .
V3 V 0.83255(11) 0.44000(15) 0.61566(16) 0.0324(6) Uani 1 1 d . . . . .
V4 V 0.92679(11) 0.54895(14) 0.60606(15) 0.0291(5) Uani 1 1 d . . . . .
V5 V 0.99390(11) 0.41163(13) 0.57000(14) 0.0256(5) Uani 1 1 d . . . . .

loop_
_atom_site_aniso_label
_atom_site_aniso_U_11
_atom_site_aniso_U_22
_atom_site_aniso_U_33
_atom_site_aniso_U_23
_atom_site_aniso_U_13
_atom_site_aniso_U_12
Ag1 0.0208(9) 0.079(3) 0.0697(15) -0.0392(15) -0.0197(8) 0.0111(10)
Ag1A 0.014(2) 0.114(11) 0.076(4) -0.061(4) -0.0161(19) 0.009(3)
Ag2 0.0324(6) 0.0568(8) 0.0798(10) -0.0461(8) -0.0328(6) 0.0137(5)
Ag3 0.0253(6) 0.0776(10) 0.0758(10) -0.0495(8) -0.0180(6) -0.0033(6)
Ag4 0.0274(5) 0.0558(8) 0.0566(8) -0.0388(7) -0.0157(5) 0.0075(5)
Ag5 0.0238(5) 0.0493(7) 0.0520(7) -0.0342(6) -0.0200(5) 0.0098(5)
Ag6 0.0281(6) 0.0506(8) 0.0725(9) -0.0373(7) -0.0307(6) 0.0083(5)
Ag7 0.0272(5) 0.0619(8) 0.0680(8) -0.0495(7) -0.0277(5) 0.0145(5)
Ag8 0.0305(6) 0.0603(8) 0.0666(8) -0.0448(7) -0.0317(5) 0.0140(5)
Ag9 0.0441(7) 0.0552(9) 0.1355(15) -0.0579(10) -0.0523(8) 0.0105(6)
Ag10 0.0234(5) 0.0548(8) 0.0601(8) -0.0419(7) -0.0205(5) 0.0104(5)
Ag11 0.0279(6) 0.0709(9) 0.0706(9) -0.0497(8) -0.0246(6) 0.0119(5)
Ag12 0.0767(10) 0.0716(10) 0.0906(12) -0.0498(10) -0.0510(9) 0.0017(8)
Ag13 0.0195(5) 0.0552(8) 0.0747(9) -0.0445(7) -0.0173(5) 0.0084(5)
Ag14 0.0931(11) 0.0507(9) 0.0586(9) -0.0378(8) -0.0307(8) 0.0201(8)
Ag15 0.0236(5) 0.0513(7) 0.0578(8) -0.0373(6) -0.0203(5) 0.0069(5)
Ag16 0.0374(7) 0.1106(14) 0.0925(12) -0.0655(11) -0.0395(7) 0.0236(8)
Ag17 0.0210(5) 0.0509(8) 0.0865(10) -0.0491(7) -0.0234(5) 0.0109(5)
Ag18 0.0735(9) 0.0408(7) 0.0574(8) -0.0301(7) -0.0292(7) -0.0029(6)
Ag19 0.0400(6) 0.0446(7) 0.0631(8) -0.0373(7) -0.0288(6) 0.0095(5)
Ag20 0.0228(5) 0.0577(8) 0.0576(8) -0.0366(7) -0.0158(5) 0.0047(5)
Ag21 0.0310(6) 0.0486(7) 0.0578(8) -0.0375(6) -0.0227(5) 0.0099(5)
Ag22 0.0247(6) 0.0555(8) 0.0880(10) -0.0475(8) -0.0247(6) 0.0068(5)
C1 0.012(7) 0.087(14) 0.078(13) -0.052(12) -0.016(7) 0.017(7)
C2 0.058(12) 0.075(15) 0.087(16) -0.050(14) 0.009(11) 0.001(10)
C3 0.050(10) 0.096(14) 0.085(13) -0.040(12) -0.030(10) 0.004(10)
C3A 0.043(11) 0.095(15) 0.082(14) -0.036(13) -0.028(11) -0.002(11)
C4 0.039(8) 0.093(13) 0.080(12) -0.039(11) -0.031(8) -0.001(8)
C5 0.052(9) 0.075(10) 0.064(10) -0.032(9) -0.028(8) -0.014(9)
C5A 0.050(8) 0.077(9) 0.062(9) -0.037(8) -0.026(7) -0.013(8)
C6 0.050(6) 0.072(7) 0.061(6) -0.031(5) -0.029(5) -0.014(5)
C7 0.091(12) 0.057(10) 0.137(17) -0.064(11) -0.065(11) 0.006(9)
C8 0.103(13) 0.062(11) 0.151(17) -0.052(12) -0.066(12) 0.006(9)
C9 0.035(8) 0.067(12) 0.065(12) -0.043(10) -0.024(8) 0.005(8)
C10 0.050(12) 0.19(3) 0.073(16) -0.071(19) 0.007(11) -0.048(15)
C11 0.053(10) 0.064(12) 0.060(12) -0.038(10) -0.027(9) 0.005(9)
C12 0.064(13) 0.097(18) 0.076(15) -0.046(14) -0.017(11) 0.021(12)
C19 0.124(10) 0.106(10) 0.078(8) -0.058(8) -0.046(7) 0.020(7)
C20 0.126(10) 0.107(10) 0.080(8) -0.056(8) -0.041(7) 0.023(7)
C21 0.128(10) 0.108(10) 0.081(8) -0.054(8) -0.040(7) 0.024(7)
C22 0.129(10) 0.108(10) 0.080(8) -0.055(8) -0.041(7) 0.023(8)
C23 0.127(10) 0.109(10) 0.079(8) -0.055(8) -0.047(7) 0.021(7)
C24 0.125(10) 0.108(10) 0.077(8) -0.058(8) -0.049(7) 0.020(7)
C25 0.078(11) 0.137(17) 0.105(13) -0.084(13) -0.049(10) 0.035(11)
C26 0.061(10) 0.134(16) 0.095(13) -0.085(12) -0.056(9) 0.034(10)
C27 0.085(18) 0.14(3) 0.15(3) -0.10(2) -0.035(18) 0.017(17)
C28 0.026(8) 0.084(14) 0.087(14) -0.064(12) -0.019(8) 0.011(8)
C29 0.035(8) 0.034(8) 0.059(10) -0.030(8) -0.022(7) 0.008(6)
C30 0.079(12) 0.027(9) 0.067(12) -0.030(9) -0.041(10) 0.012(8)
C31 0.11(2) 0.13(3) 0.25(5) -0.11(3) -0.13(3) 0.07(2)
C32 0.17(3) 0.063(16) 0.12(2) -0.076(17) -0.05(2) 0.039(17)
C33 0.033(4) 0.071(6) 0.108(7) -0.066(6) -0.030(5) 0.021(4)
C34 0.037(4) 0.074(6) 0.112(7) -0.065(6) -0.030(5) 0.021(4)
C35 0.039(4) 0.075(6) 0.113(7) -0.063(6) -0.028(5) 0.023(4)
C36 0.037(4) 0.075(6) 0.112(7) -0.061(6) -0.024(5) 0.025(4)
C37 0.035(4) 0.075(6) 0.112(7) -0.060(6) -0.023(5) 0.022(4)
C38 0.033(4) 0.072(6) 0.110(7) -0.063(6) -0.027(5) 0.021(4)
C39 0.153(12) 0.077(8) 0.054(7) -0.033(6) -0.028(7) 0.050(8)
C40 0.155(12) 0.077(8) 0.055(7) -0.033(6) -0.025(7) 0.049(8)
C41 0.158(12) 0.080(8) 0.057(7) -0.030(6) -0.023(7) 0.048(8)
C42 0.158(12) 0.084(8) 0.059(7) -0.026(6) -0.025(7) 0.048(8)
C43 0.157(12) 0.083(8) 0.059(7) -0.027(6) -0.027(7) 0.050(8)
C44 0.155(12) 0.080(8) 0.057(7) -0.029(6) -0.027(7) 0.050(8)
C45 0.129(10) 0.124(11) 0.086(9) -0.062(8) -0.051(8) 0.015(9)
C46 0.129(10) 0.125(11) 0.088(9) -0.061(8) -0.051(8) 0.016(9)
C47 0.133(10) 0.127(11) 0.090(9) -0.061(8) -0.049(8) 0.016(9)
C48 0.136(10) 0.130(11) 0.091(9) -0.057(8) -0.046(8) 0.017(9)
C49 0.137(10) 0.130(11) 0.092(9) -0.056(8) -0.046(8) 0.016(9)
C50 0.134(10) 0.127(11) 0.088(9) -0.059(8) -0.048(8) 0.016(9)
C51 0.032(4) 0.067(6) 0.063(6) -0.035(5) -0.025(4) 0.004(4)
C52 0.039(4) 0.070(6) 0.064(6) -0.032(5) -0.022(4) 0.006(4)
C53 0.042(4) 0.072(6) 0.069(6) -0.026(5) -0.020(4) 0.007(4)
C54 0.041(4) 0.070(6) 0.072(6) -0.028(5) -0.020(4) 0.005(4)
C55 0.036(4) 0.066(6) 0.070(6) -0.033(5) -0.023(4) 0.003(4)
C56 0.030(4) 0.065(6) 0.067(6) -0.037(5) -0.024(4) 0.003(4)
C57 0.033(4) 0.072(6) 0.109(8) -0.059(6) -0.033(5) 0.009(5)
C58 0.035(4) 0.072(6) 0.111(8) -0.060(6) -0.029(5) 0.008(5)
C59 0.039(5) 0.074(6) 0.114(8) -0.059(6) -0.026(5) 0.011(5)
C60 0.043(5) 0.076(6) 0.116(8) -0.057(6) -0.027(5) 0.011(5)
C61 0.043(5) 0.079(6) 0.117(8) -0.052(6) -0.028(5) 0.014(5)
C62 0.038(5) 0.076(6) 0.113(8) -0.055(6) -0.031(5) 0.014(5)
C63 0.070(11) 0.031(9) 0.062(11) -0.032(9) -0.039(9) 0.019(8)
C64 0.050(11) 0.079(15) 0.110(18) -0.058(14) -0.028(11) -0.004(10)
C65 0.069(15) 0.068(16) 0.12(2) -0.050(16) -0.011(14) 0.013(12)
C66 0.15(2) 0.029(11) 0.091(17) -0.039(12) -0.066(17) 0.034(13)
C67 0.046(11) 0.075(15) 0.082(15) -0.032(13) -0.021(10) 0.016(10)
C68 0.11(2) 0.038(12) 0.13(2) -0.025(14) -0.067(18) -0.016(13)
C69 0.041(5) 0.135(9) 0.081(7) -0.067(7) -0.014(5) -0.010(6)
C70 0.039(5) 0.136(9) 0.082(7) -0.066(7) -0.018(5) -0.010(6)
C71 0.044(5) 0.138(9) 0.087(7) -0.064(7) -0.015(5) -0.009(6)
C72 0.048(5) 0.139(10) 0.088(7) -0.061(7) -0.010(5) -0.006(6)
C73 0.048(5) 0.139(10) 0.087(7) -0.061(7) -0.009(5) -0.006(6)
C74 0.044(5) 0.137(9) 0.084(7) -0.063(7) -0.012(5) -0.008(6)
O1 0.023(5) 0.038(6) 0.062(7) -0.033(5) -0.021(4) 0.007(4)
O1W 0.096(14) 0.16(2) 0.20(2) -0.11(2) -0.036(15) -0.011(14)
O2 0.015(4) 0.033(5) 0.064(7) -0.034(5) -0.018(4) 0.013(4)
O3 0.027(4) 0.049(5) 0.058(5) -0.030(4) -0.028(4) 0.012(4)
O4 0.020(4) 0.046(5) 0.044(5) -0.027(4) -0.020(3) 0.008(3)
O5 0.023(5) 0.045(6) 0.066(7) -0.039(6) -0.023(5) 0.002(4)
O6 0.018(4) 0.032(5) 0.055(6) -0.032(5) -0.021(4) 0.007(4)
O7 0.026(5) 0.025(5) 0.056(7) -0.024(5) -0.022(4) 0.012(4)
O8 0.013(4) 0.038(6) 0.047(6) -0.032(5) -0.009(4) -0.001(4)
O9 0.011(4) 0.044(6) 0.056(7) -0.032(5) -0.018(4) 0.009(4)
O10 0.007(4) 0.067(7) 0.072(8) -0.056(7) -0.010(4) 0.006(4)
O11 0.013(4) 0.064(7) 0.071(8) -0.047(7) -0.013(4) 0.002(4)
O12 0.018(4) 0.037(6) 0.047(6) -0.034(5) -0.009(4) 0.002(4)
O13 0.014(4) 0.032(4) 0.049(5) -0.025(4) -0.008(3) -0.008(3)
O14 0.019(4) 0.030(5) 0.043(6) -0.026(5) -0.012(4) 0.009(4)
O15 0.058(4) 0.072(4) 0.105(5) -0.027(4) -0.019(4) 0.012(4)
O16 0.102(7) 0.095(7) 0.109(7) -0.051(6) -0.039(6) -0.002(6)
O17 0.053(4) 0.064(4) 0.095(5) -0.041(4) -0.031(4) 0.005(4)
O18 0.079(9) 0.070(9) 0.070(9) -0.048(8) -0.031(7) 0.005(7)
O19 0.048(7) 0.116(12) 0.088(10) -0.075(10) -0.033(7) 0.013(7)
O20 0.060(7) 0.073(9) 0.050(7) -0.038(7) -0.009(6) -0.010(6)
O21 0.054(5) 0.053(6) 0.107(7) -0.018(6) -0.043(5) 0.006(5)
O22 0.047(4) 0.054(4) 0.098(5) -0.039(4) -0.030(4) 0.014(3)
O23 0.061(4) 0.057(4) 0.101(5) -0.039(4) -0.025(4) 0.020(4)
O24 0.043(6) 0.072(9) 0.084(9) -0.058(8) -0.034(6) 0.022(6)
O25 0.023(5) 0.078(9) 0.093(9) -0.067(8) -0.029(5) 0.018(5)
O26 0.026(6) 0.063(8) 0.107(11) -0.055(8) -0.021(6) 0.023(5)
O27 0.029(5) 0.064(8) 0.061(7) -0.046(6) -0.015(5) 0.001(5)
O28 0.015(5) 0.085(9) 0.065(8) -0.052(7) -0.009(5) 0.004(5)
O29 0.032(6) 0.074(9) 0.099(10) -0.057(8) -0.039(6) 0.007(5)
O30 0.025(5) 0.115(12) 0.063(8) -0.053(8) -0.009(5) -0.011(6)
O31 0.041(7) 0.154(16) 0.093(11) -0.073(12) -0.030(7) -0.002(8)
O32 0.081(11) 0.082(12) 0.132(15) -0.061(11) -0.031(10) 0.023(9)
O33 0.102(11) 0.068(9) 0.054(9) -0.037(8) -0.010(7) -0.023(8)
O34 0.060(9) 0.129(16) 0.155(17) -0.106(15) -0.014(10) 0.013(9)
O35 0.20(2) 0.087(12) 0.051(9) -0.033(9) -0.039(11) -0.044(12)
O36 0.038(7) 0.091(11) 0.124(13) -0.072(10) -0.038(7) 0.013(6)
O37 0.047(6) 0.049(7) 0.057(8) -0.031(6) -0.022(5) -0.001(5)
O38 0.070(8) 0.037(6) 0.076(9) -0.027(6) -0.049(7) 0.005(6)
O39 0.034(7) 0.195(19) 0.091(11) -0.097(13) -0.007(7) -0.017(9)
O40 0.118(14) 0.076(12) 0.091(13) -0.028(10) -0.030(11) 0.015(10)
O41 0.044(7) 0.069(9) 0.057(8) -0.038(7) -0.011(6) 0.021(6)
S1 0.0291(18) 0.050(2) 0.072(3) -0.046(2) -0.0280(18) 0.0119(16)
S2 0.0240(17) 0.054(2) 0.055(3) -0.034(2) -0.0201(16) 0.0073(16)
S3 0.0283(18) 0.050(2) 0.069(3) -0.042(2) -0.0261(18) 0.0086(16)
S4 0.0241(17) 0.041(2) 0.070(3) -0.038(2) -0.0234(17) 0.0067(14)
S5 0.0156(15) 0.055(2) 0.049(2) -0.034(2) -0.0146(14) 0.0047(14)
S6 0.0219(17) 0.067(3) 0.065(3) -0.050(2) -0.0219(17) 0.0139(17)
S7 0.0231(17) 0.062(3) 0.056(3) -0.041(2) -0.0146(16) 0.0011(16)
S8 0.0255(17) 0.062(3) 0.060(3) -0.044(2) -0.0241(17) 0.0115(16)
S9 0.0232(16) 0.046(2) 0.052(2) -0.034(2) -0.0184(15) 0.0076(15)
S10 0.0213(15) 0.034(2) 0.058(2) -0.0316(19) -0.0204(15) 0.0065(13)
S11 0.0266(18) 0.056(3) 0.079(3) -0.048(3) -0.0267(19) 0.0181(17)
S12 0.050(2) 0.053(3) 0.096(4) -0.036(3) -0.029(2) 0.0192(19)
S13 0.0184(16) 0.058(3) 0.061(3) -0.040(2) -0.0226(16) 0.0069(15)
S14 0.034(2) 0.143(6) 0.055(3) -0.048(3) -0.014(2) -0.013(3)
S15 0.091(4) 0.065(3) 0.104(5) -0.055(4) -0.059(3) 0.009(3)
S16 0.073(3) 0.064(3) 0.078(4) -0.048(3) -0.039(3) 0.012(3)
S17 0.054(2) 0.060(3) 0.090(3) -0.045(3) -0.029(2) 0.006(2)
S18 0.048(2) 0.076(3) 0.053(3) -0.042(3) -0.017(2) 0.002(2)
S19 0.0289(19) 0.069(3) 0.066(3) -0.038(3) -0.0245(19) 0.0022(18)
V1 0.0138(10) 0.0396(14) 0.0551(16) -0.0361(13) -0.0165(10) 0.0057(9)
V2 0.0157(10) 0.0468(15) 0.0599(17) -0.0394(14) -0.0212(10) 0.0125(10)
V3 0.0141(10) 0.0464(15) 0.0563(16) -0.0371(14) -0.0134(10) 0.0027(9)
V4 0.0152(10) 0.0401(14) 0.0539(16) -0.0362(13) -0.0172(10) 0.0079(9)
V5 0.0174(10) 0.0300(13) 0.0473(15) -0.0289(12) -0.0162(9) 0.0058(9)

loop_
_atom_type_symbol
_atom_type_description
_atom_type_scat_dispersion_real
_atom_type_scat_dispersion_imag
_atom_type_scat_source
C C 0.0033 0.0016 'International Tables Vol C Tables 4.2.6.8 and 6.1.1.4'
H H 0.0000 0.0000 'International Tables Vol C Tables 4.2.6.8 and 6.1.1.4'
Ag Ag -0.8971 1.1015 'International Tables Vol C Tables 4.2.6.8 and 6.1.1.4'
O O 0.0106 0.0060 'International Tables Vol C Tables 4.2.6.8 and 6.1.1.4'
S S 0.1246 0.1234 'International Tables Vol C Tables 4.2.6.8 and 6.1.1.4'
V V 0.3005 0.5294 'International Tables Vol C Tables 4.2.6.8 and 6.1.1.4'

loop_
_geom_angle_atom_site_label_1
_geom_angle_atom_site_label_2
_geom_angle_atom_site_label_3
_geom_angle
_geom_angle_site_symmetry_1
_geom_angle_site_symmetry_3
O3 Ag1 Ag2 57.3(3) . .
S2 Ag1 Ag2 48.47(14) . .
S2 Ag1 O3 79.0(2) . .
S2 Ag1 S9 165.8(2) . 2_766
S9 Ag1 Ag2 141.2(3) 2_766 .
S9 Ag1 O3 114.7(2) 2_766 .
Ag4 Ag1A Ag21 115.8(8) . 2_766
O31 Ag1A Ag4 80.5(6) . .
O31 Ag1A Ag21 52.8(4) . 2_766
S2 Ag1A Ag4 51.74(17) . .
S2 Ag1A Ag21 167.0(8) . 2_766
S2 Ag1A O31 116.7(4) . .
S9 Ag1A Ag4 162.0(7) 2_766 .
S9 Ag1A Ag21 49.5(2) 2_766 2_766
S9 Ag1A O31 81.6(4) 2_766 .
S9 Ag1A S2 141.6(10) 2_766 .
Ag5 Ag2 Ag1 86.51(12) . .
Ag6 Ag2 Ag1 111.04(9) . .
Ag6 Ag2 Ag5 58.41(4) . .
O22 Ag2 Ag1 93.3(3) . .
O22 Ag2 Ag5 156.6(3) . .
O22 Ag2 Ag6 141.3(4) . .
O22 Ag2 O26 91.7(4) . .
O22 Ag2 S1 94.3(4) . .
O22 Ag2 S2 114.4(4) . .
O26 Ag2 Ag1 152.3(3) . .
O26 Ag2 Ag5 78.4(3) . .
O26 Ag2 Ag6 80.5(3) . .
O26 Ag2 S1 101.7(3) . .
O26 Ag2 S2 108.2(3) . .
S1 Ag2 Ag1 105.02(10) . .
S1 Ag2 Ag5 108.36(11) . .
S1 Ag2 Ag6 51.42(10) . .
S2 Ag2 Ag1 45.56(13) . .
S2 Ag2 Ag5 51.22(10) . .
S2 Ag2 Ag6 103.97(11) . .
S2 Ag2 S1 137.12(14) . .
Ag18 Ag3 Ag7 83.90(5) 2_766 .
Ag18 Ag3 Ag19 101.79(5) 2_766 2_766
Ag19 Ag3 Ag7 152.03(5) 2_766 .
S1 Ag3 Ag7 48.47(11) . .
S1 Ag3 Ag18 129.28(12) . 2_766
S1 Ag3 Ag19 128.20(11) . 2_766
S10 Ag3 Ag7 137.58(11) 2_766 .
S10 Ag3 Ag18 54.00(10) 2_766 2_766
S10 Ag3 Ag19 52.18(9) 2_766 2_766
S10 Ag3 S1 169.30(14) 2_766 .
Ag1A Ag4 Ag14 110.51(15) . .
Ag5 Ag4 Ag1A 94.1(3) . .
Ag5 Ag4 Ag14 59.17(4) . .
O28 Ag4 Ag1A 146.6(4) . .
O28 Ag4 Ag5 86.0(2) . .
O28 Ag4 Ag14 98.2(3) . .
O30 Ag4 Ag1A 82.8(3) . .
O30 Ag4 Ag5 157.3(4) . .
O30 Ag4 Ag14 142.8(4) . .
O30 Ag4 O28 84.4(3) . .
O30 Ag4 S2 109.9(4) . .
O30 Ag4 S3 93.3(4) . .
S2 Ag4 Ag1A 53.9(4) . .
S2 Ag4 Ag5 52.58(10) . .
S2 Ag4 Ag14 105.70(11) . .
S2 Ag4 O28 102.8(3) . .
S2 Ag4 S3 149.95(14) . .
S3 Ag4 Ag1A 113.3(4) . .
S3 Ag4 Ag5 108.45(11) . .
S3 Ag4 Ag14 49.50(10) . .
S3 Ag4 O28 98.1(3) . .
Ag4 Ag5 Ag2 101.22(5) . .
Ag6 Ag5 Ag2 59.09(4) . .
Ag6 Ag5 Ag4 129.13(5) . .
Ag6 Ag5 Ag14 94.06(5) . .
Ag14 Ag5 Ag2 129.15(5) . .
Ag14 Ag5 Ag4 60.97(4) . .
O25 Ag5 Ag2 84.8(3) . .
O25 Ag5 Ag4 155.6(3) . .
O25 Ag5 Ag6 74.3(2) . .
O25 Ag5 Ag14 132.0(3) . .
O25 Ag5 O27 87.2(3) . .
O25 Ag5 S2 120.7(3) . .
O25 Ag5 S5 91.0(3) . .
O27 Ag5 Ag2 150.3(3) . .
O27 Ag5 Ag4 75.9(2) . .
O27 Ag5 Ag6 144.4(3) . .
O27 Ag5 Ag14 75.9(3) . .
O27 Ag5 S2 110.2(3) . .
O27 Ag5 S5 100.1(3) . .
S2 Ag5 Ag2 52.07(9) . .
S2 Ag5 Ag4 52.58(10) . .
S2 Ag5 Ag6 105.35(9) . .
S2 Ag5 Ag14 107.31(10) . .
S2 Ag5 S5 136.03(12) . .
S5 Ag5 Ag2 108.54(9) . .
S5 Ag5 Ag4 108.96(9) . .
S5 Ag5 Ag6 51.40(8) . .
S5 Ag5 Ag14 49.99(9) . .
Ag2 Ag6 Ag8 142.99(5) . .
Ag5 Ag6 Ag2 62.51(4) . .
Ag5 Ag6 Ag8 104.97(5) . .
Ag7 Ag6 Ag2 106.71(5) . .
Ag7 Ag6 Ag5 144.56(5) . .
Ag7 Ag6 Ag8 61.95(4) . .
O24 Ag6 Ag2 84.2(3) . .
O24 Ag6 Ag5 91.0(3) . .
O24 Ag6 Ag7 122.7(3) . .
O24 Ag6 Ag8 132.4(3) . .
O24 Ag6 S1 95.9(3) . .
O24 Ag6 S5 110.9(3) . .
S1 Ag6 Ag2 54.99(10) . .
S1 Ag6 Ag5 115.80(11) . .
S1 Ag6 Ag7 55.47(10) . .
S1 Ag6 Ag8 115.31(10) . .
S5 Ag6 Ag2 116.02(10) . .
S5 Ag6 Ag5 55.77(10) . .
S5 Ag6 Ag7 113.14(10) . .
S5 Ag6 Ag8 52.68(9) . .
S5 Ag6 S1 151.32(13) . .
Ag6 Ag7 Ag3 92.82(5) . .
Ag6 Ag7 Ag8 61.34(4) . .
Ag8 Ag7 Ag3 130.42(5) . .
O2 Ag7 Ag3 53.5(2) . .
O2 Ag7 Ag6 100.9(2) . .
O2 Ag7 Ag8 88.5(2) . .
O2 Ag7 O38 90.7(4) . 2_766
O2 Ag7 S1 89.0(2) . .
O38 Ag7 Ag3 63.5(3) 2_766 .
O38 Ag7 Ag6 139.6(3) 2_766 .
O38 Ag7 Ag8 158.5(3) 2_766 .
S1 Ag7 Ag3 46.78(9) . .
S1 Ag7 Ag6 53.51(9) . .
S1 Ag7 Ag8 112.84(9) . .
S1 Ag7 O38 88.6(3) . 2_766
S6 Ag7 Ag3 158.97(9) . .
S6 Ag7 Ag6 103.30(9) . .
S6 Ag7 Ag8 51.52(9) . .
S6 Ag7 O2 109.3(2) . .
S6 Ag7 O38 109.1(3) . 2_766
S6 Ag7 S1 153.80(12) . .
Ag6 Ag8 Ag7 56.72(4) . .
Ag6 Ag8 Ag11 150.67(5) . .
Ag7 Ag8 Ag11 101.36(4) . .
S5 Ag8 Ag6 51.49(10) . .
S5 Ag8 Ag7 106.87(10) . .
S5 Ag8 Ag11 150.37(11) . .
S6 Ag8 Ag6 99.89(12) . .
S6 Ag8 Ag7 52.19(12) . .
S6 Ag8 Ag11 52.11(11) . .
S6 Ag8 S5 148.05(14) . .
O33 Ag9 Ag16 46.9(3) 2_766 2_766
O36 Ag9 Ag16 123.9(3) 2_766 2_766
O36 Ag9 O33 82.6(5) 2_766 2_766
O36 Ag9 S8 130.9(3) 2_766 .
S8 Ag9 Ag16 101.29(10) . 2_766
S8 Ag9 O33 146.4(4) . 2_766
O18 Ag10 Ag22 97.7(3) . .
O18 Ag10 S6 95.5(3) . .
O18 Ag10 S8 104.8(3) . .
O37 Ag10 Ag22 156.1(3) 2_766 .
O37 Ag10 O18 101.1(4) 2_766 .
O37 Ag10 S6 104.0(3) 2_766 .
O37 Ag10 S8 106.0(3) 2_766 .
S6 Ag10 Ag22 88.74(10) . .
S6 Ag10 S8 139.38(12) . .
S8 Ag10 Ag22 54.32(9) . .
Ag22 Ag11 Ag8 109.24(6) . .
O19 Ag11 Ag8 130.5(3) . .
O19 Ag11 Ag22 97.9(3) . .
O39 Ag11 Ag8 88.2(4) . .
O39 Ag11 Ag22 153.9(5) . .
O39 Ag11 O19 84.0(4) . .
O39 Ag11 S6 116.8(5) . .
O39 Ag11 S7 100.5(5) . .
S6 Ag11 Ag8 50.57(9) . .
S6 Ag11 Ag22 89.24(9) . .
S6 Ag11 O19 90.7(4) . .
S7 Ag11 Ag8 117.07(11) . .
S7 Ag11 Ag22 54.61(9) . .
S7 Ag11 O19 112.4(4) . .
S7 Ag11 S6 138.16(14) . .
O1W Ag12 Ag13 88.0(6) . .
O1W Ag12 O17 107.9(7) . .
O1W Ag12 S4 103.7(6) . .
O1W Ag12 S7 110.6(6) . .
O17 Ag12 Ag13 154.3(4) . .
O17 Ag12 S4 107.2(4) . .
O17 Ag12 S7 82.9(3) . .
S4 Ag12 Ag13 48.14(9) . .
S4 Ag12 S7 139.22(15) . .
S7 Ag12 Ag13 110.99(11) . .
Ag12 Ag13 Ag14 139.27(6) . .
Ag15 Ag13 Ag12 96.62(5) . .
Ag15 Ag13 Ag14 57.01(4) . .
O29 Ag13 Ag12 167.0(3) 2_666 .
O29 Ag13 Ag14 51.1(3) 2_666 .
O29 Ag13 Ag15 84.3(3) 2_666 .
O29 Ag13 S4 124.6(3) 2_666 .
O41 Ag13 Ag12 94.8(3) . .
O41 Ag13 Ag14 91.5(3) . .
O41 Ag13 Ag15 141.3(3) . .
O41 Ag13 O29 92.5(4) . 2_666
O41 Ag13 S4 142.8(3) . .
S4 Ag13 Ag12 49.41(10) . .
S4 Ag13 Ag14 109.37(11) . .
S4 Ag13 Ag15 52.86(11) . .
Ag4 Ag14 Ag13 156.57(6) . .
Ag5 Ag14 Ag4 59.86(4) . .
Ag5 Ag14 Ag13 143.07(6) . .
Ag5 Ag14 Ag15 156.67(7) . .
Ag15 Ag14 Ag4 101.33(5) . .
Ag15 Ag14 Ag13 55.33(4) . .
S3 Ag14 Ag4 53.11(11) . .
S3 Ag14 Ag5 112.74(12) . .
S3 Ag14 Ag13 104.18(12) . .
S3 Ag14 Ag15 52.05(11) . .
S3 Ag14 S5 163.95(16) . .
S5 Ag14 Ag4 113.47(12) . .
S5 Ag14 Ag5 55.82(10) . .
S5 Ag14 Ag13 87.81(11) . .
S5 Ag14 Ag15 133.80(11) . .
Ag13 Ag15 Ag14 67.66(5) . .
O13 Ag15 Ag13 97.5(2) . .
O13 Ag15 Ag14 94.7(2) . .
S3 Ag15 Ag13 114.00(10) . .
S3 Ag15 Ag14 50.08(10) . .
S3 Ag15 O13 106.2(2) . .
S3 Ag15 S4 164.07(13) . .
S4 Ag15 Ag13 52.92(9) . .
S4 Ag15 Ag14 119.99(10) . .
S4 Ag15 O13 86.0(2) . .
O5 Ag16 Ag9 53.4(2) . 2_766
O5 Ag16 O33 81.7(4) . .
O5 Ag16 S3 108.5(3) . .
O32 Ag16 Ag9 73.8(4) . 2_766
O32 Ag16 O5 109.1(5) . .
O32 Ag16 O33 101.9(5) . .
O32 Ag16 S3 124.7(4) . .
O33 Ag16 Ag9 52.2(3) . 2_766
O33 Ag16 S3 122.5(4) . .
S3 Ag16 Ag9 159.79(12) . 2_766
S4 Ag17 Ag18 140.39(11) . .
S10 Ag17 Ag18 49.44(10) . .
S10 Ag17 S4 150.05(13) . .
Ag3 Ag18 Ag17 96.28(5) 2_766 .
Ag3 Ag18 V4 83.96(6) 2_766 2_766
O1 Ag18 Ag3 99.8(2) 2_766 2_766
O1 Ag18 Ag17 127.0(2) 2_766 .
O1 Ag18 O6 63.5(3) 2_766 .
O1 Ag18 O35 119.6(4) 2_766 .
O1 Ag18 V4 29.5(2) 2_766 2_766
O6 Ag18 Ag3 90.67(19) . 2_766
O6 Ag18 Ag17 66.2(2) . .
O6 Ag18 O35 99.3(4) . .
O6 Ag18 V4 38.7(2) . 2_766
O35 Ag18 Ag3 139.8(4) . 2_766
O35 Ag18 Ag17 54.5(3) . .
O35 Ag18 V4 126.6(4) . 2_766
O36 Ag18 Ag3 115.8(3) . 2_766
O36 Ag18 Ag17 137.3(3) . .
O36 Ag18 O1 76.6(4) . 2_766
O36 Ag18 O6 135.5(4) . .
O36 Ag18 O35 83.3(4) . .
O36 Ag18 S10 136.3(4) . .
O36 Ag18 V4 105.9(4) . 2_766
S10 Ag18 Ag3 51.87(8) . 2_766
S10 Ag18 Ag17 48.50(8) . .
S10 Ag18 O1 141.1(2) . 2_766
S10 Ag18 O6 88.1(2) . .
S10 Ag18 O35 89.4(3) . .
S10 Ag18 V4 112.74(9) . 2_766
V4 Ag18 Ag17 104.80(6) 2_766 .
Ag3 Ag19 Ag20 130.92(6) 2_766 .
O15 Ag19 Ag3 136.7(4) . 2_766
O15 Ag19 Ag20 82.4(4) . .
O15 Ag19 O23 84.9(5) . 2_766
O15 Ag19 S9 100.5(5) . .
O15 Ag19 S10 103.1(4) . .
O23 Ag19 Ag3 85.7(4) 2_766 2_766
O23 Ag19 Ag20 134.9(4) 2_766 .
S9 Ag19 Ag3 121.47(10) . 2_766
S9 Ag19 Ag20 51.79(8) . .
S9 Ag19 O23 88.9(4) . 2_766
S10 Ag19 Ag3 51.30(9) . 2_766
S10 Ag19 Ag20 100.22(9) . .
S10 Ag19 O23 124.8(4) . 2_766
S10 Ag19 S9 140.04(13) . .
Ag19 Ag20 Ag21 94.86(4) . .
Ag22 Ag20 Ag19 151.95(5) . .
Ag22 Ag20 Ag21 57.10(4) . .
O12 Ag20 Ag19 88.03(19) . .
O12 Ag20 Ag21 85.93(19) . .
O12 Ag20 Ag22 89.02(19) . .
O12 Ag20 O17 104.9(4) . .
O12 Ag20 S7 98.4(2) . .
O12 Ag20 S9 105.6(2) . .
O17 Ag20 Ag19 71.8(3) . .
O17 Ag20 Ag21 162.1(3) . .
O17 Ag20 Ag22 135.7(3) . .
S7 Ag20 Ag19 153.58(10) . .
S7 Ag20 Ag21 111.08(10) . .
S7 Ag20 Ag22 54.28(9) . .
S7 Ag20 O17 81.8(3) . .
S9 Ag20 Ag19 51.27(8) . .
S9 Ag20 Ag21 49.82(9) . .
S9 Ag20 Ag22 103.13(9) . .
S9 Ag20 O17 112.7(3) . .
S9 Ag20 S7 146.91(13) . .
Ag20 Ag21 Ag1A 98.7(4) . 2_766
Ag22 Ag21 Ag1A 153.6(4) . 2_766
Ag22 Ag21 Ag20 56.23(4) . .
O8 Ag21 Ag1A 101.9(2) . 2_766
O8 Ag21 Ag20 83.90(19) . .
O8 Ag21 Ag22 84.57(19) . .
S8 Ag21 Ag1A 147.0(3) . 2_766
S8 Ag21 Ag20 110.19(10) . .
S8 Ag21 Ag22 54.43(9) . .
S8 Ag21 O8 96.9(2) . .
S8 Ag21 S9 145.67(15) . .
S9 Ag21 Ag1A 50.3(4) . 2_766
S9 Ag21 Ag20 50.89(8) . .
S9 Ag21 Ag22 103.30(9) . .
S9 Ag21 O8 107.4(2) . .
Ag10 Ag22 Ag20 164.20(7) . .
Ag10 Ag22 Ag21 105.60(5) . .
Ag11 Ag22 Ag10 76.99(4) . .
Ag11 Ag22 Ag20 107.27(5) . .
Ag11 Ag22 Ag21 166.20(7) . .
Ag20 Ag22 Ag21 66.66(4) . .
S7 Ag22 Ag10 132.02(10) . .
S7 Ag22 Ag11 55.21(9) . .
S7 Ag22 Ag20 55.48(9) . .
S7 Ag22 Ag21 121.77(10) . .
S7 Ag22 S8 166.49(15) . .
S8 Ag22 Ag10 56.30(9) . .
S8 Ag22 Ag11 132.57(10) . .
S8 Ag22 Ag20 119.91(10) . .
S8 Ag22 Ag21 53.81(9) . .
C2 C1 S5 112.4(13) . .
C3 C4 S2 113.6(18) . .
C3A C4 S2 116(3) . .
C5 C6 S3 109.0(18) . .
C5A C6 S3 110.8(14) . .
C8 C7 S4 114.0(16) . .
C10 C9 S7 113.3(15) . .
C12 C11 S9 115.6(14) . .
C13 C14 C15 120.0 . .
C14 C13 S17 109(2) . .
C18 C13 C14 120.0 . .
C18 C13 S17 131(2) . .
C13 C18 C17 120.0 . .
C18 C17 C16 120.0 . .
C17 C16 C15 120.0 . .
C16 C15 C14 120.0 . .
C20 C19 C24 120(3) . .
C20 C19 S18 120(2) . .
C24 C19 S18 118(2) . .
C21 C20 C19 117(3) . .
C20 C21 C22 123(3) . .
C23 C22 C21 121(3) . .
C22 C23 C24 122(3) . .
C19 C24 C23 116(3) . .
C25 C26 S8 109.5(19) . .
C27 C28 S6 111.2(15) . .
C30 C29 S10 112.5(12) . .
C31 C32 S1 114(2) . .
C34 C33 C38 120.9(16) . .
C34 C33 S11 119.8(13) . .
C38 C33 S11 119.3(13) . .
C33 C34 C35 120.3(18) . .
C34 C35 C36 121(2) . .
C35 C36 C37 119.1(17) . .
C38 C37 C36 121.4(18) . .
C37 C38 C33 117.4(18) . .
C40 C39 C44 119(3) . .
C40 C39 S12 120(2) . .
C44 C39 S12 121(3) . .
C41 C40 C39 124(3) . .
C40 C41 C42 119(3) . .
C43 C42 C41 121(3) . .
C42 C43 C44 123(3) . .
C39 C44 C43 115(3) . .
C46 C45 C50 127(3) . .
C46 C45 S14 117(3) . .
C50 C45 S14 116(2) . .
C47 C46 C45 117(3) . .
C46 C47 C48 117(3) . .
C49 C48 C47 129(3) . .
C50 C49 C48 114(3) . .
C49 C50 C45 116(3) . .
C52 C51 S13 119.4(14) . .
C56 C51 C52 119.3(18) . .
C56 C51 S13 121.3(14) . .
C53 C52 C51 117.7(19) . .
C52 C53 C54 122(2) . .
C55 C54 C53 119(2) . .
C54 C55 C56 121(2) . .
C55 C56 C51 121.3(18) . .
C58 C57 C62 122(2) . .
C58 C57 S15 120.6(18) . .
C62 C57 S15 117.1(17) . .
C57 C58 C59 119(2) . .
C58 C59 C60 120(2) . .
C61 C60 C59 120(2) . .
C60 C61 C62 121(2) . .
C57 C62 C61 117(2) . .
C64 C63 C67 116.4(16) . .
C64 C63 S16 126.2(15) . .
C67 C63 S16 117.3(14) . .
C65 C64 C63 122.4(19) . .
C64 C65 C66 122(2) . .
C68 C66 C65 119.6(19) . .
C63 C67 C68 120.4(19) . .
C66 C68 C67 119(2) . .
C70 C69 C74 123(2) . .
C70 C69 S19 117.4(17) . .
C74 C69 S19 119.0(15) . .
C69 C70 C71 117(2) . .
C72 C71 C70 123(2) . .
C71 C72 C73 116(2) . .
C74 C73 C72 124(2) . .
C73 C74 C69 116(2) . .
V4 O1 Ag18 98.6(5) . 2_766
V2 O2 Ag7 118.4(4) . .
V4 O2 Ag7 110.4(5) . .
V4 O2 V2 114.2(5) . .
V2 O3 Ag1 114.0(5) . .
V1 O4 V2 113.3(5) . .
V1 O5 Ag16 128.5(5) . .
V1 O6 Ag18 110.0(3) . .
V1 O6 V4 101.1(4) . 2_766
V4 O6 Ag18 88.0(3) 2_766 .
V5 O6 Ag18 134.4(5) . .
V5 O6 V1 108.4(4) . .
V5 O6 V4 107.7(4) . 2_766
V5 O7 V2 110.5(5) . 2_766
V1 O8 Ag21 101.7(3) 2_766 .
V4 O8 Ag21 123.1(4) . .
V4 O8 V1 100.8(4) . 2_766
V5 O8 Ag21 113.8(4) . .
V5 O8 V1 107.7(4) . 2_766
V5 O8 V4 107.7(4) . .
V4 O9 V3 114.3(5) . .
V2 O10 V3 113.0(4) . .
V3 O12 Ag20 121.5(4) . .
V5 O12 Ag20 117.1(4) . .
V5 O12 V3 109.0(5) . .
V1 O13 Ag15 119.2(4) . .
V1 O13 V3 114.0(4) . .
V3 O13 Ag15 118.0(4) . .
V1 O14 V2 85.4(3) 2_766 2_766
V1 O14 V3 86.9(3) 2_766 2_766
V2 O14 V3 82.9(3) 2_766 2_766
V4 O14 V1 169.6(4) 2_766 2_766
V4 O14 V2 87.0(3) 2_766 2_766
V4 O14 V3 85.1(3) 2_766 2_766
V5 O14 V1 92.9(3) 2_766 2_766
V5 O14 V1 93.5(4) . 2_766
V5 O14 V2 88.0(3) . 2_766
V5 O14 V2 170.1(5) 2_766 2_766
V5 O14 V3 170.9(4) . 2_766
V5 O14 V3 87.3(3) 2_766 2_766
V5 O14 V4 93.3(3) . 2_766
V5 O14 V4 93.4(4) 2_766 2_766
V5 O14 V5 101.8(3) 2_766 .
S17 O15 Ag19 118.7(9) . .
Ag12 O17 Ag20 86.6(4) . .
S17 O17 Ag12 143.5(8) . .
S17 O17 Ag20 129.3(7) . .
S18 O18 Ag10 110.9(7) . .
S18 O19 Ag11 110.3(7) . .
S12 O22 Ag2 116.8(7) . .
S12 O23 Ag19 118.5(9) . 2_766
S11 O24 Ag6 107.6(6) . .
S11 O25 Ag5 117.0(5) . .
S11 O26 Ag2 117.1(7) . .
S13 O27 Ag5 125.0(6) . .
S13 O28 Ag4 119.2(6) . .
S13 O29 Ag13 126.4(8) . 2_666
S14 O30 Ag4 124.1(7) . .
S14 O31 Ag1A 127.5(9) . .
S14 O32 Ag16 110.6(9) . .
Ag16 O33 Ag9 80.9(4) . 2_766
S15 O33 Ag9 121.1(9) . 2_766
S15 O33 Ag16 114.9(7) . .
S15 O35 Ag18 127.1(11) . .
Ag18 O36 Ag9 91.7(5) . 2_766
S16 O36 Ag9 114.4(9) . 2_766
S16 O36 Ag18 108.9(7) . .
S16 O37 Ag10 127.5(6) . 2_766
S16 O38 Ag7 135.2(8) . 2_766
S19 O39 Ag11 123.3(8) . .
S19 O41 Ag13 116.0(7) . .
Ag3 S1 Ag2 104.08(16) . .
Ag3 S1 Ag6 134.75(16) . .
Ag3 S1 Ag7 84.75(12) . .
Ag6 S1 Ag2 73.59(10) . .
Ag6 S1 Ag7 71.02(13) . .
Ag7 S1 Ag2 137.04(16) . .
C32 S1 Ag2 104.8(9) . .
C32 S1 Ag3 117.2(9) . .
C32 S1 Ag6 106.6(9) . .
C32 S1 Ag7 108.0(10) . .
Ag1 S2 Ag2 86.0(2) . .
Ag1 S2 Ag4 93.8(2) . .
Ag1 S2 Ag5 129.99(18) . .
Ag2 S2 Ag1A 102.2(4) . .
Ag4 S2 Ag1A 74.3(5) . .
Ag4 S2 Ag2 142.36(19) . .
Ag4 S2 Ag5 74.84(12) . .
Ag5 S2 Ag1A 123.4(4) . .
Ag5 S2 Ag2 76.72(12) . .
C4 S2 Ag1 111.7(6) . .
C4 S2 Ag1A 116.0(7) . .
C4 S2 Ag2 107.0(7) . .
C4 S2 Ag4 107.9(7) . .
C4 S2 Ag5 118.1(6) . .
Ag14 S3 Ag4 77.39(12) . .
Ag14 S3 Ag15 77.88(14) . .
Ag14 S3 Ag16 146.28(16) . .
Ag15 S3 Ag4 144.10(16) . .
Ag15 S3 Ag16 88.25(13) . .
Ag16 S3 Ag4 98.26(16) . .
C6 S3 Ag4 104.4(6) . .
C6 S3 Ag14 108.7(6) . .
C6 S3 Ag15 108.0(6) . .
C6 S3 Ag16 104.7(6) . .
Ag13 S4 Ag12 82.45(13) . .
Ag13 S4 Ag17 135.44(15) . .
Ag15 S4 Ag12 139.93(16) . .
Ag15 S4 Ag13 74.22(11) . .
Ag15 S4 Ag17 87.77(14) . .
Ag17 S4 Ag12 86.56(12) . .
C7 S4 Ag12 113.3(8) . .
C7 S4 Ag13 113.2(8) . .
C7 S4 Ag15 105.8(8) . .
C7 S4 Ag17 110.8(8) . .
Ag6 S5 Ag5 72.84(12) . .
Ag6 S5 Ag8 75.83(10) . .
Ag8 S5 Ag5 140.53(15) . .
Ag14 S5 Ag5 74.19(11) . .
Ag14 S5 Ag6 130.12(17) . .
Ag14 S5 Ag8 110.45(14) . .
C1 S5 Ag5 103.4(6) . .
C1 S5 Ag6 110.6(6) . .
C1 S5 Ag8 109.7(6) . .
C1 S5 Ag14 112.8(6) . .
Ag7 S6 Ag10 97.90(14) . .
Ag7 S6 Ag11 145.05(17) . .
Ag8 S6 Ag7 76.28(13) . .
Ag8 S6 Ag10 144.16(16) . .
Ag8 S6 Ag11 77.33(12) . .
Ag11 S6 Ag10 90.30(14) . .
C28 S6 Ag7 105.5(7) . .
C28 S6 Ag8 108.3(5) . .
C28 S6 Ag10 107.3(5) . .
C28 S6 Ag11 104.3(7) . .
Ag11 S7 Ag12 114.14(15) . .
Ag11 S7 Ag20 134.17(18) . .
Ag20 S7 Ag12 86.45(13) . .
Ag22 S7 Ag11 70.18(11) . .
Ag22 S7 Ag12 144.23(19) . .
Ag22 S7 Ag20 70.24(10) . .
C9 S7 Ag11 106.6(6) . .
C9 S7 Ag12 107.3(6) . .
C9 S7 Ag20 105.1(5) . .
C9 S7 Ag22 104.8(5) . .
Ag9 S8 Ag10 87.80(14) . .
Ag9 S8 Ag22 140.23(18) . .
Ag21 S8 Ag9 106.28(16) . .
Ag21 S8 Ag10 132.79(15) . .
Ag21 S8 Ag22 71.75(11) . .
Ag22 S8 Ag10 69.38(9) . .
C26 S8 Ag9 112.8(8) . .
C26 S8 Ag10 109.6(7) . .
C26 S8 Ag21 105.7(7) . .
C26 S8 Ag22 105.5(8) . .
Ag1 S9 Ag19 87.7(2) 2_766 .
Ag1 S9 Ag20 154.4(2) 2_766 .
Ag1 S9 Ag21 99.8(2) 2_766 .
Ag1A S9 Ag20 149.9(4) 2_766 .
Ag19 S9 Ag1A 104.9(4) . 2_766
Ag19 S9 Ag20 76.94(10) . .
Ag21 S9 Ag1A 80.2(6) . 2_766
Ag21 S9 Ag19 137.91(17) . .
Ag21 S9 Ag20 79.29(11) . .
C11 S9 Ag1 101.0(6) . 2_766
C11 S9 Ag1A 104.3(6) . 2_766
C11 S9 Ag19 108.9(6) . .
C11 S9 Ag20 103.3(6) . .
C11 S9 Ag21 110.1(6) . .
Ag3 S10 Ag17 143.19(17) 2_766 .
Ag3 S10 Ag18 74.13(12) 2_766 .
Ag3 S10 Ag19 76.52(10) 2_766 .
Ag17 S10 Ag18 82.05(12) . .
Ag19 S10 Ag17 106.94(14) . .
Ag19 S10 Ag18 139.70(15) . .
C29 S10 Ag3 103.8(5) . 2_766
C29 S10 Ag17 109.5(5) . .
C29 S10 Ag18 105.8(5) . .
C29 S10 Ag19 107.6(5) . .
O24 S11 C33 106.7(8) . .
O25 S11 C33 106.8(7) . .
O25 S11 O24 111.0(8) . .
O25 S11 O26 113.9(8) . .
O26 S11 C33 106.4(9) . .
O26 S11 O24 111.5(8) . .
O21 S12 C39 105.7(12) . .
O22 S12 C39 106.6(12) . .
O22 S12 O21 111.6(9) . .
O23 S12 C39 107.1(11) . .
O23 S12 O21 109.6(9) . .
O23 S12 O22 115.5(9) . .
O27 S13 C51 106.8(8) . .
O27 S13 O28 113.2(6) . .
O27 S13 O29 111.5(7) . .
O28 S13 C51 105.6(8) . .
O28 S13 O29 112.4(7) . .
O29 S13 C51 106.8(7) . .
O30 S14 C45 107.9(12) . .
O30 S14 O32 113.8(10) . .
O31 S14 C45 108.7(13) . .
O31 S14 O30 115.7(9) . .
O31 S14 O32 107.4(11) . .
O32 S14 C45 102.4(13) . .
O33 S15 C57 108.2(10) . .
O33 S15 O34 106.5(11) . .
O34 S15 C57 103.6(9) . .
O35 S15 C57 109.5(11) . .
O35 S15 O33 125.0(10) . .
O35 S15 O34 101.8(12) . .
O36 S16 C63 107.7(9) . .
O37 S16 C63 105.5(8) . .
O37 S16 O36 111.1(8) . .
O38 S16 C63 108.1(8) . .
O38 S16 O36 107.2(8) . .
O38 S16 O37 116.8(7) . .
O15 S17 C13 104.2(14) . .
O16 S17 C13 106.7(16) . .
O16 S17 O15 116.5(11) . .
O16 S17 O17 110.9(10) . .
O17 S17 C13 106.5(13) . .
O17 S17 O15 111.2(9) . .
O18 S18 C19 103.7(11) . .
O18 S18 O19 113.6(9) . .
O18 S18 O20 114.6(8) . .
O19 S18 C19 106.9(12) . .
O20 S18 C19 104.8(11) . .
O20 S18 O19 112.0(8) . .
O39 S19 C69 104.4(9) . .
O40 S19 C69 105.8(11) . .
O40 S19 O39 113.9(12) . .
O40 S19 O41 111.4(9) . .
O41 S19 C69 106.9(10) . .
O41 S19 O39 113.6(9) . .
O4 V1 O6 155.2(4) . .
O4 V1 O8 89.3(4) . 2_766
O4 V1 O13 96.5(4) . .
O4 V1 O14 81.4(4) . 2_766
O4 V1 V2 33.9(3) . .
O4 V1 V3 85.1(3) . .
O4 V1 V4 128.8(3) . 2_766
O5 V1 O4 102.9(5) . .
O5 V1 O6 98.6(4) . .
O5 V1 O8 97.6(4) . 2_766
O5 V1 O13 104.5(5) . .
O5 V1 O14 172.3(4) . 2_766
O5 V1 V2 136.7(4) . .
O5 V1 V3 138.2(4) . .
O5 V1 V4 87.5(3) . 2_766
O6 V1 O8 75.7(4) . 2_766
O6 V1 O14 75.9(3) . 2_766
O6 V1 V2 124.2(3) . .
O6 V1 V3 87.0(3) . .
O6 V1 V4 39.7(3) . 2_766
O8 V1 O14 76.0(3) 2_766 2_766
O8 V1 V2 87.6(3) 2_766 .
O8 V1 V3 123.7(3) 2_766 .
O8 V1 V4 39.5(3) 2_766 2_766
O13 V1 O6 89.8(4) . .
O13 V1 O8 155.1(4) . 2_766
O13 V1 O14 81.0(4) . 2_766
O13 V1 V2 84.1(3) . .
O13 V1 V3 33.8(3) . .
O13 V1 V4 129.5(3) . 2_766
O14 V1 V2 48.3(2) 2_766 .
O14 V1 V3 47.8(2) 2_766 .
O14 V1 V4 84.8(2) 2_766 2_766
V2 V1 V3 59.12(8) . .
V2 V1 V4 119.83(9) . 2_766
V4 V1 V3 119.36(9) 2_766 .
O2 V2 O7 82.5(4) . 2_766
O2 V2 O14 77.1(3) . 2_766
O2 V2 V1 123.4(3) . .
O2 V2 V3 83.0(3) . .
O2 V2 V4 32.1(3) . .
O2 V2 V5 78.6(3) . 2_766
O3 V2 O2 101.8(5) . .
O3 V2 O4 101.6(5) . .
O3 V2 O7 98.3(5) . 2_766
O3 V2 O10 104.7(5) . .
O3 V2 O14 172.8(5) . 2_766
O3 V2 V1 134.4(4) . .
O3 V2 V3 138.4(4) . .
O3 V2 V4 133.9(4) . .
O3 V2 V5 129.0(4) . 2_766
O4 V2 O2 154.5(4) . .
O4 V2 O7 84.1(4) . 2_766
O4 V2 O14 78.4(4) . 2_766
O4 V2 V1 32.8(3) . .
O4 V2 V3 86.3(3) . .
O4 V2 V4 123.9(3) . .
O4 V2 V5 78.8(3) . 2_766
O7 V2 O14 74.5(3) 2_766 2_766
O7 V2 V1 82.8(3) 2_766 .
O7 V2 V3 123.2(3) 2_766 .
O7 V2 V4 80.7(3) 2_766 .
O7 V2 V5 30.7(3) 2_766 2_766
O10 V2 O2 90.6(4) . .
O10 V2 O4 93.3(4) . .
O10 V2 O7 156.8(4) . 2_766
O10 V2 O14 82.4(4) . 2_766
O10 V2 V1 82.7(3) . .
O10 V2 V3 33.6(3) . .
O10 V2 V4 81.8(3) . .
O10 V2 V5 126.3(3) . 2_766
O14 V2 V1 46.3(2) 2_766 .
O14 V2 V3 48.8(2) 2_766 .
O14 V2 V4 45.5(2) 2_766 .
O14 V2 V5 43.8(2) 2_766 2_766
V1 V2 V4 91.51(8) . .
V1 V2 V5 62.18(7) . 2_766
V3 V2 V1 61.36(8) . .
V3 V2 V4 59.71(8) . .
V3 V2 V5 92.62(9) . 2_766
V5 V2 V4 61.52(7) 2_766 .
O9 V3 O12 84.4(4) . .
O9 V3 O13 153.8(4) . .
O9 V3 O14 77.9(4) . 2_766
O9 V3 V1 123.2(3) . .
O9 V3 V2 85.6(3) . .
O9 V3 V4 32.4(3) . .
O9 V3 V5 78.7(3) . .
O10 V3 O9 93.5(4) . .
O10 V3 O12 157.2(4) . .
O10 V3 O13 90.2(4) . .
O10 V3 O14 81.6(4) . 2_766
O10 V3 V1 80.8(3) . .
O10 V3 V2 33.3(3) . .
O10 V3 V4 82.7(3) . .
O10 V3 V5 125.5(3) . .
O11 V3 O9 101.5(5) . .
O11 V3 O10 100.6(5) . .
O11 V3 O12 102.1(5) . .
O11 V3 O13 103.3(4) . .
O11 V3 O14 177.8(5) . 2_766
O11 V3 V1 135.2(4) . .
O11 V3 V2 133.9(4) . .
O11 V3 V4 133.5(4) . .
O11 V3 V5 133.9(4) . .
O12 V3 O14 75.7(3) . 2_766
O12 V3 V1 81.4(3) . .
O12 V3 V2 124.0(3) . .
O12 V3 V4 83.5(2) . .
O12 V3 V5 31.8(3) . .
O13 V3 O12 82.3(4) . .
O13 V3 O14 77.0(3) . 2_766
O13 V3 V1 32.2(3) . .
O13 V3 V2 83.2(3) . .
O13 V3 V4 123.1(3) . .
O13 V3 V5 78.1(3) . .
O14 V3 V1 45.3(2) 2_766 .
O14 V3 V2 48.3(2) 2_766 .
O14 V3 V4 46.1(2) 2_766 .
O14 V3 V5 43.9(2) 2_766 .
V2 V3 V1 59.52(8) . .
V2 V3 V4 61.00(8) . .
V2 V3 V5 92.21(9) . .
V4 V3 V1 91.19(9) . .
V4 V3 V5 62.14(7) . .
V5 V3 V1 61.27(7) . .
O1 V4 Ag18 51.9(4) . 2_766
O1 V4 O2 101.4(5) . .
O1 V4 O6 96.3(4) . 2_766
O1 V4 O8 100.4(4) . .
O1 V4 O9 106.1(5) . .
O1 V4 O14 171.9(4) . 2_766
O1 V4 V1 87.9(3) . 2_766
O1 V4 V2 135.1(4) . .
O1 V4 V3 139.0(4) . .
O2 V4 Ag18 74.9(3) . 2_766
O2 V4 O6 90.9(4) . 2_766
O2 V4 O8 155.3(4) . .
O2 V4 O14 80.8(4) . 2_766
O2 V4 V1 130.0(3) . 2_766
O2 V4 V2 33.7(3) . .
O2 V4 V3 83.8(3) . .
O6 V4 Ag18 53.4(2) 2_766 2_766
O6 V4 O14 75.8(3) 2_766 2_766
O6 V4 V1 39.2(3) 2_766 2_766
O6 V4 V2 87.6(3) 2_766 .
O6 V4 V3 124.5(3) 2_766 .
O8 V4 Ag18 110.6(2) . 2_766
O8 V4 O6 75.3(4) . 2_766
O8 V4 O14 76.0(3) . 2_766
O8 V4 V1 39.7(2) . 2_766
O8 V4 V2 123.6(3) . .
O8 V4 V3 87.3(2) . .
O9 V4 Ag18 151.7(3) . 2_766
O9 V4 O2 95.8(4) . .
O9 V4 O6 154.8(4) . 2_766
O9 V4 O8 89.2(4) . .
O9 V4 O14 81.3(4) . 2_766
O9 V4 V1 128.9(3) . 2_766
O9 V4 V2 84.7(3) . .
O9 V4 V3 33.2(3) . .
O14 V4 Ag18 122.1(3) 2_766 2_766
O14 V4 V1 84.8(2) 2_766 2_766
O14 V4 V2 47.6(2) 2_766 .
O14 V4 V3 48.8(2) 2_766 .
V1 V4 Ag18 73.19(7) 2_766 2_766
V1 V4 V2 119.38(10) 2_766 .
V2 V4 Ag18 99.64(9) . 2_766
V3 V4 Ag18 158.34(10) . 2_766
V3 V4 V1 119.92(9) . 2_766
V3 V4 V2 59.28(8) . .
O6 V5 O8 154.1(4) . .
O6 V5 O14 79.9(4) . 2_766
O6 V5 O14 80.2(4) . .
O6 V5 V2 90.3(3) . 2_766
O6 V5 V3 90.1(3) . .
O7 V5 O6 97.3(4) . .
O7 V5 O8 98.2(4) . .
O7 V5 O12 106.9(5) . .
O7 V5 O14 165.2(4) . 2_766
O7 V5 O14 86.9(4) . .
O7 V5 V2 38.8(3) . 2_766
O7 V5 V3 146.0(4) . .
O8 V5 O14 80.0(4) . .
O8 V5 O14 79.8(4) . 2_766
O8 V5 V2 88.7(2) . 2_766
O8 V5 V3 88.7(2) . .
O12 V5 O6 97.3(4) . .
O12 V5 O8 98.0(4) . .
O12 V5 O14 166.2(4) . .
O12 V5 O14 88.0(4) . 2_766
O12 V5 V2 145.7(3) . 2_766
O12 V5 V3 39.2(3) . .
O14 V5 O14 78.2(3) 2_766 .
O14 V5 V2 48.1(2) . 2_766
O14 V5 V2 126.3(3) 2_766 2_766
O14 V5 V3 127.0(2) . .
O14 V5 V3 48.8(2) 2_766 .
V3 V5 V2 174.90(11) . 2_766

loop_
_geom_bond_atom_site_label_1
_geom_bond_atom_site_label_2
_geom_bond_distance
_geom_bond_site_symmetry_2
Ag1 Ag2 3.358(7) .
Ag1 O3 2.525(11) .
Ag1 S2 2.403(4) .
Ag1 S9 2.418(4) 2_766
Ag1A Ag4 3.053(13) .
Ag1A Ag21 3.203(14) 2_766
Ag1A O31 2.58(2) .
Ag1A S2 2.564(10) .
Ag1A S9 2.503(9) 2_766
Ag2 Ag5 3.1094(17) .
Ag2 Ag6 3.007(2) .
Ag2 O22 2.382(13) .
Ag2 O26 2.496(10) .
Ag2 S1 2.568(4) .
Ag2 S2 2.520(4) .
Ag3 Ag7 3.341(2) .
Ag3 Ag18 2.9890(19) 2_766
Ag3 Ag19 3.0462(19) 2_766
Ag3 S1 2.445(4) .
Ag3 S10 2.445(3) 2_766
Ag4 Ag5 3.0264(16) .
Ag4 Ag14 3.060(2) .
Ag4 O28 2.526(9) .
Ag4 O30 2.449(12) .
Ag4 S2 2.490(4) .
Ag4 S3 2.508(4) .
Ag5 Ag6 2.9857(16) .
Ag5 Ag14 3.0049(19) .
Ag5 O25 2.481(10) .
Ag5 O27 2.485(9) .
Ag5 S2 2.490(4) .
Ag5 S5 2.584(4) .
Ag6 Ag7 2.8829(15) .
Ag6 Ag8 3.0259(19) .
Ag6 O24 2.440(11) .
Ag6 S1 2.451(4) .
Ag6 S5 2.442(4) .
Ag7 Ag8 3.0433(18) .
Ag7 O2 2.499(9) .
Ag7 O38 2.537(11) 2_766
Ag7 S1 2.511(5) .
Ag7 S6 2.475(5) .
Ag8 Ag11 3.0980(19) .
Ag8 S5 2.482(4) .
Ag8 S6 2.453(4) .
Ag9 Ag16 3.215(2) 2_766
Ag9 O33 2.573(14) 2_766
Ag9 O36 2.455(15) 2_766
Ag9 S8 2.489(5) .
Ag10 Ag22 2.8683(17) .
Ag10 O18 2.488(14) .
Ag10 O37 2.445(11) 2_766
Ag10 S6 2.528(3) .
Ag10 S8 2.550(4) .
Ag11 Ag22 2.8648(15) .
Ag11 O19 2.538(13) .
Ag11 O39 2.386(13) .
Ag11 S6 2.506(5) .
Ag11 S7 2.501(4) .
Ag12 Ag13 3.289(2) .
Ag12 O1W 2.38(2) .
Ag12 O17 2.489(13) .
Ag12 S4 2.519(4) .
Ag12 S7 2.520(4) .
Ag13 Ag14 3.352(2) .
Ag13 Ag15 2.9803(17) .
Ag13 O29 2.458(11) 2_666
Ag13 O41 2.324(12) .
Ag13 S4 2.471(4) .
Ag14 Ag15 3.0392(18) .
Ag14 S3 2.384(4) .
Ag14 S5 2.392(4) .
Ag15 O13 2.483(8) .
Ag15 S3 2.451(4) .
Ag15 S4 2.469(5) .
Ag16 Ag9 3.215(2) 2_766
Ag16 O5 2.359(9) .
Ag16 O32 2.21(2) .
Ag16 O33 2.378(15) .
Ag16 S3 2.456(4) .
Ag17 Ag18 3.2773(19) .
Ag17 S4 2.491(3) .
Ag17 S10 2.478(3) .
Ag18 Ag3 2.9890(19) 2_766
Ag18 O1 2.565(10) 2_766
Ag18 O6 2.586(8) .
Ag18 O35 2.60(2) .
Ag18 O36 2.369(15) .
Ag18 S10 2.514(4) .
Ag18 V4 3.221(3) 2_766
Ag19 Ag3 3.0463(19) 2_766
Ag19 Ag20 3.1116(16) .
Ag19 O15 2.409(16) .
Ag19 O23 2.515(13) 2_766
Ag19 S9 2.492(4) .
Ag19 S10 2.475(4) .
Ag20 Ag21 3.1782(16) .
Ag20 Ag22 2.8775(17) .
Ag20 O12 2.503(10) .
Ag20 O17 2.543(13) .
Ag20 S7 2.519(4) .
Ag20 S9 2.510(3) .
Ag21 Ag1A 3.203(14) 2_766
Ag21 Ag22 2.9063(15) .
Ag21 O8 2.508(10) .
Ag21 S8 2.470(4) .
Ag21 S9 2.471(4) .
Ag22 S7 2.482(4) .
Ag22 S8 2.489(4) .
C1 C2 1.47(3) .
C1 S5 1.826(15) .
C3 C4 1.543(10) .
C3A C4 1.550(10) .
C4 S2 1.83(2) .
C5 C6 1.552(10) .
C5A C6 1.537(10) .
C6 S3 1.826(15) .
C7 C8 1.38(3) .
C7 S4 1.831(17) .
C9 C10 1.51(2) .
C9 S7 1.820(19) .
C11 C12 1.50(3) .
C11 S9 1.805(19) .
C14 C13 1.3900 .
C14 C15 1.3900 .
C13 C18 1.3900 .
C13 S17 1.75(3) .
C18 C17 1.3900 .
C17 C16 1.3900 .
C16 C15 1.3900 .
C19 C20 1.40(4) .
C19 C24 1.41(4) .
C19 S18 1.79(3) .
C20 C21 1.35(3) .
C21 C22 1.37(4) .
C22 C23 1.27(4) .
C23 C24 1.46(3) .
C25 C26 1.50(3) .
C26 S8 1.85(2) .
C27 C28 1.49(3) .
C28 S6 1.852(16) .
C29 C30 1.48(2) .
C29 S10 1.845(14) .
C31 C32 1.536(10) .
C32 S1 1.86(2) .
C33 C34 1.33(3) .
C33 C38 1.40(2) .
C33 S11 1.784(16) .
C34 C35 1.34(2) .
C35 C36 1.35(3) .
C36 C37 1.37(3) .
C37 C38 1.34(2) .
C39 C40 1.36(4) .
C39 C44 1.40(4) .
C39 S12 1.76(3) .
C40 C41 1.31(4) .
C41 C42 1.35(4) .
C42 C43 1.30(4) .
C43 C44 1.43(4) .
C45 C46 1.43(4) .
C45 C50 1.44(4) .
C45 S14 1.76(3) .
C46 C47 1.33(4) .
C47 C48 1.42(4) .
C48 C49 1.42(4) .
C49 C50 1.40(4) .
C51 C52 1.39(3) .
C51 C56 1.38(2) .
C51 S13 1.770(19) .
C52 C53 1.39(3) .
C53 C54 1.40(3) .
C54 C55 1.33(3) .
C55 C56 1.37(3) .
C57 C58 1.37(3) .
C57 C62 1.37(3) .
C57 S15 1.741(19) .
C58 C59 1.37(3) .
C59 C60 1.38(3) .
C60 C61 1.36(3) .
C61 C62 1.40(3) .
C63 C64 1.35(3) .
C63 C67 1.38(3) .
C63 S16 1.743(15) .
C64 C65 1.30(3) .
C65 C66 1.36(3) .
C66 C68 1.31(3) .
C67 C68 1.40(3) .
C69 C70 1.36(3) .
C69 C74 1.45(3) .
C69 S19 1.78(2) .
C70 C71 1.43(3) .
C71 C72 1.39(3) .
C72 C73 1.42(3) .
C73 C74 1.38(3) .
O1 Ag18 2.565(10) 2_766
O1 V4 1.605(10) .
O2 V2 1.888(10) .
O2 V4 1.807(9) .
O3 V2 1.602(10) .
O4 V1 1.808(10) .
O4 V2 1.857(9) .
O5 V1 1.614(10) .
O6 V1 1.989(9) .
O6 V4 2.014(9) 2_766
O6 V5 1.899(9) .
O7 V2 2.061(10) 2_766
O7 V5 1.676(9) .
O8 V1 2.010(8) 2_766
O8 V4 2.001(9) .
O8 V5 1.916(8) .
O9 V3 1.841(9) .
O9 V4 1.803(10) .
O10 V2 1.820(11) .
O10 V3 1.835(11) .
O11 V3 1.611(10) .
O12 V3 2.051(9) .
O12 V5 1.711(9) .
O13 V1 1.819(9) .
O13 V3 1.899(9) .
O14 V1 2.219(9) 2_766
O14 V2 2.293(9) 2_766
O14 V3 2.311(9) 2_766
O14 V4 2.214(9) 2_766
O14 V5 2.133(9) .
O14 V5 2.131(9) 2_766
O15 S17 1.458(15) .
O16 S17 1.395(18) .
O17 S17 1.445(14) .
O18 S18 1.435(14) .
O19 S18 1.457(12) .
O20 S18 1.437(14) .
O21 S12 1.494(16) .
O22 S12 1.471(13) .
O23 Ag19 2.515(13) 2_766
O23 S12 1.348(15) .
O24 S11 1.460(13) .
O25 S11 1.450(11) .
O26 S11 1.452(14) .
O27 S13 1.438(11) .
O28 S13 1.450(10) .
O29 Ag13 2.458(11) 2_666
O29 S13 1.463(10) .
O30 S14 1.472(11) .
O31 S14 1.369(15) .
O32 S14 1.580(17) .
O33 Ag9 2.573(14) 2_766
O33 S15 1.423(15) .
O34 S15 1.581(16) .
O35 S15 1.373(17) .
O36 Ag9 2.455(15) 2_766
O36 S16 1.506(13) .
O37 Ag10 2.445(11) 2_766
O37 S16 1.426(13) .
O38 Ag7 2.537(11) 2_766
O38 S16 1.414(12) .
O39 S19 1.466(14) .
O40 S19 1.416(19) .
O41 S19 1.434(13) .
S9 Ag1 2.418(4) 2_766
S9 Ag1A 2.503(9) 2_766
S10 Ag3 2.445(3) 2_766
V1 O8 2.010(8) 2_766
V1 O14 2.219(9) 2_766
V1 V2 3.062(3) .
V1 V3 3.118(4) .
V1 V4 3.090(3) 2_766
V2 O7 2.061(10) 2_766
V2 O14 2.293(9) 2_766
V2 V3 3.049(4) .
V2 V4 3.102(3) .
V2 V5 3.078(3) 2_766
V3 O14 2.311(9) 2_766
V3 V4 3.062(3) .
V3 V5 3.069(3) .
V4 Ag18 3.221(3) 2_766
V4 O6 2.014(9) 2_766
V4 O14 2.214(9) 2_766
V4 V1 3.090(3) 2_766
V5 O14 2.131(9) 2_766
V5 V2 3.078(3) 2_766
